data_4003347
loop_
_publ_author_name
'Fang, Wei-Hui'
'Wang, Jian-Fang'
'Zhang, Lei'
'Zhang, Jian'

_publ_section_title
;
 Titanium--Oxo Cluster Based Precise Assembly for Multidimensional
 Materials
;
_journal_issue 7
_journal_name_full 'Chemistry of Materials'
_journal_page_first 2681
_journal_paper_doi 10.1021/acs.chemmater.7b00324
_journal_volume 29
_journal_year 2017
_chemical_formula_sum 'C108 H176 Cu4 I4 N4 O48 P4 Ti12'
_chemical_formula_weight 3758.97
_space_group_IT_number 2
_space_group_name_Hall '-P 1'
_space_group_name_H-M_alt 'P -1'
_symmetry_cell_setting triclinic
_symmetry_space_group_name_H-M 'P -1'
_atom_sites_solution_hydrogens geom
_atom_sites_solution_primary direct
_atom_sites_solution_secondary difmap
_audit_creation_method SHELXL-97
_cell_angle_alpha 98.786(11)
_cell_angle_beta 103.609(8)
_cell_angle_gamma 103.991(6)
_cell_formula_units_Z 2
_cell_length_a 13.543(3)
_cell_length_b 25.778(6)
_cell_length_c 26.753(5)
_cell_measurement_reflns_used 16220
_cell_measurement_temperature 173(2)
_cell_measurement_theta_max 27.5477
_cell_measurement_theta_min 2.1510
_cell_volume 8588(3)
_computing_structure_refinement 'SHELXL-97 (Sheldrick, 1997)'
_computing_structure_solution 'SHELXS-97 (Sheldrick, 1990)'
_diffrn_ambient_temperature 173(2)
_diffrn_detector_area_resol_mean none
_diffrn_measured_fraction_theta_full 0.990
_diffrn_measured_fraction_theta_max 0.990
_diffrn_measurement_device_type mercury
_diffrn_measurement_method CCD_Profile_fitting
_diffrn_radiation_monochromator graphite
_diffrn_radiation_source 'fine-focus sealed tube'
_diffrn_radiation_type MoK\a
_diffrn_radiation_wavelength 0.71073
_diffrn_reflns_av_R_equivalents 0.0495
_diffrn_reflns_av_sigmaI/netI 0.0637
_diffrn_reflns_limit_h_max 17
_diffrn_reflns_limit_h_min -17
_diffrn_reflns_limit_k_max 33
_diffrn_reflns_limit_k_min -32
_diffrn_reflns_limit_l_max 34
_diffrn_reflns_limit_l_min -34
_diffrn_reflns_number 97867
_diffrn_reflns_theta_full 27.52
_diffrn_reflns_theta_max 27.52
_diffrn_reflns_theta_min 2.01
_diffrn_standards_interval_count none
_diffrn_standards_interval_time none
_diffrn_standards_number none
_exptl_absorpt_coefficient_mu 1.830
_exptl_absorpt_correction_T_max 1.0000
_exptl_absorpt_correction_T_min 0.8194
_exptl_absorpt_correction_type multi-scan
_exptl_crystal_colour yellow
_exptl_crystal_density_diffrn 1.454
_exptl_crystal_density_method 'not measured'
_exptl_crystal_description prism
_exptl_crystal_F_000 3776
_exptl_crystal_size_max 0.5000
_exptl_crystal_size_mid 0.2500
_exptl_crystal_size_min 0.1000
_platon_squeeze_details ' ?'
_refine_diff_density_max 1.213
_refine_diff_density_min -0.702
_refine_diff_density_rms 0.108
_refine_ls_extinction_method none
_refine_ls_goodness_of_fit_ref 1.207
_refine_ls_hydrogen_treatment mixed
_refine_ls_matrix_type full
_refine_ls_number_parameters 1646
_refine_ls_number_reflns 39180
_refine_ls_number_restraints 24
_refine_ls_restrained_S_all 1.748
_refine_ls_R_factor_all 0.1214
_refine_ls_R_factor_gt 0.0750
_refine_ls_shift/su_max 0.000
_refine_ls_shift/su_mean 0.000
_refine_ls_structure_factor_coef Fsqd
_refine_ls_weighting_details 'calc w=1/[\s^2^(Fo^2^)+(0.1000P)^2^+0.0000P] where P=(Fo^2^+2Fc^2^)/3'
_refine_ls_weighting_scheme calc
_refine_ls_wR_factor_gt 0.2006
_refine_ls_wR_factor_ref 0.2374
_reflns_number_gt 23644
_reflns_number_total 39180
_reflns_threshold_expression >2sigma(I)
_cod_data_source_file cm7b00324_si_002.cif
_cod_data_source_block PTC-34
_cod_depositor_comments
;
The following automatic conversions were performed:

data item '_exptl_absorpt_correction_type' value 'Multi-scan' was
changed to 'multi-scan' in accordance with the
/home/saulius/struct/COD-crude-data/automatic-downloads/DataCite-retrospective/ACS/depositions/lib/dictionaries/cif_core.dic
dictionary named 'cif_core.dic' version 2.4.2 last updated on
2011-04-26.

Automatic conversion script
Id: cif_fix_values 6909 2019-04-08 15:41:33Z antanas 
;
_cod_original_sg_symbol_H-M P-1
_cod_database_code 4003347

loop_
_symmetry_equiv_pos_as_xyz
'x, y, z'
'-x, -y, -z'

loop_
_atom_site_label
_atom_site_type_symbol
_atom_site_fract_x
_atom_site_fract_y
_atom_site_fract_z
_atom_site_U_iso_or_equiv
_atom_site_adp_type
_atom_site_occupancy
_atom_site_symmetry_multiplicity
_atom_site_calc_flag
_atom_site_refinement_flags
Ti1 Ti 0.48172(16) 0.37793(7) 0.45077(7) 0.0619(4) Uani 1 1 d .
Ti2 Ti 0.33708(14) 0.42412(7) 0.50916(7) 0.0592(4) Uani 1 1 d .
Ti3 Ti 0.63295(14) 0.46513(7) 0.54883(7) 0.0592(4) Uani 1 1 d .
Ti4 Ti 0.31013(17) 0.04186(9) 0.94756(9) 0.0796(6) Uani 1 1 d .
Ti5 Ti 0.51038(18) 0.02689(8) 0.91868(8) 0.0751(5) Uani 1 1 d .
Ti6 Ti 0.49890(19) 0.09694(9) 1.04951(8) 0.0769(6) Uani 1 1 d .
Ti7 Ti -0.38335(13) 0.07497(7) 0.57024(7) 0.0584(4) Uani 1 1 d .
Ti8 Ti -0.28717(14) 0.05782(8) 0.47730(8) 0.0668(5) Uani 1 1 d .
Ti9 Ti -0.36352(14) -0.05762(7) 0.50107(8) 0.0648(5) Uani 1 1 d .
Ti10 Ti -0.05909(15) 0.53294(7) 0.89069(6) 0.0587(4) Uani 1 1 d .
Ti11 Ti 0.15062(13) 0.53251(7) 0.96811(7) 0.0560(4) Uani 1 1 d .
Ti12 Ti -0.10079(13) 0.41668(7) 0.91686(6) 0.0550(4) Uani 1 1 d .
Cu1 Cu 0.32928(12) 0.25904(6) 0.70757(6) 0.0742(4) Uani 1 1 d .
Cu2 Cu 0.31628(11) 0.25760(5) 0.80509(5) 0.0719(4) Uani 1 1 d .
Cu3 Cu 0.15883(11) 0.19260(5) 0.71701(5) 0.0755(4) Uani 1 1 d .
Cu4 Cu 0.18111(12) 0.29645(6) 0.74503(6) 0.0757(4) Uani 1 1 d .
I1 I 0.34821(6) 0.17121(3) 0.74569(3) 0.0720(2) Uani 1 1 d .
I2 I 0.13038(6) 0.24900(3) 0.64296(3) 0.0701(2) Uani 1 1 d .
I3 I 0.39655(6) 0.35116(3) 0.78029(3) 0.0814(2) Uani 1 1 d .
I4 I 0.11291(6) 0.23362(3) 0.80611(3) 0.0760(2) Uani 1 1 d .
P1 P 0.4927(2) 0.51799(11) 0.61071(10) 0.0613(6) Uani 1 1 d .
P2 P 0.7110(3) 0.07978(13) 1.02194(14) 0.0816(9) Uani 1 1 d .
P3 P 0.1145(2) 0.41563(10) 1.00007(10) 0.0574(6) Uani 1 1 d .
P4 P -0.4699(2) -0.04241(12) 0.59706(11) 0.0678(7) Uani 1 1 d .
N1 N 0.4141(8) 0.2640(4) 0.6550(4) 0.080(3) Uani 1 1 d .
N2 N 0.4138(7) 0.2599(3) 0.8758(3) 0.069(2) Uani 1 1 d .
N3 N 0.0589(7) 0.1154(4) 0.6893(4) 0.072(2) Uani 1 1 d .
N4 N 0.1305(8) 0.3641(4) 0.7482(4) 0.077(3) Uani 1 1 d .
C1 C 0.4038(8) 0.2961(4) 0.6206(4) 0.063(2) Uani 1 1 d .
H1A H 0.3617 0.3202 0.6244 0.075 Uiso 1 1 calc R
C2 C 0.4498(9) 0.2966(5) 0.5798(4) 0.071(3) Uani 1 1 d .
C3 C 0.5061(12) 0.2605(7) 0.5724(6) 0.102(5) Uani 1 1 d .
H3A H 0.5400 0.2605 0.5450 0.123 Uiso 1 1 calc R
C4 C 0.5140(14) 0.2230(7) 0.6053(7) 0.125(6) Uani 1 1 d .
H4A H 0.5490 0.1958 0.5993 0.150 Uiso 1 1 calc R
C5 C 0.4700(12) 0.2270(7) 0.6460(6) 0.107(5) Uani 1 1 d .
H5A H 0.4781 0.2030 0.6694 0.128 Uiso 1 1 calc R
C6 C 0.4312(8) 0.3326(4) 0.5423(4) 0.060(2) Uani 1 1 d .
C7 C 0.4858(9) 0.5295(4) 0.6772(4) 0.068(3) Uani 1 1 d .
C8 C 0.5098(18) 0.5835(6) 0.7063(6) 0.145(8) Uani 1 1 d .
H8A H 0.5285 0.6135 0.6904 0.174 Uiso 1 1 calc R
C9 C 0.506(2) 0.5928(8) 0.7574(7) 0.187(12) Uani 1 1 d .
H9A H 0.5287 0.6293 0.7778 0.225 Uiso 1 1 calc R
C10 C 0.4711(16) 0.5501(8) 0.7794(6) 0.123(6) Uani 1 1 d .
H10A H 0.4603 0.5567 0.8134 0.148 Uiso 1 1 calc R
C11 C 0.4528(14) 0.5012(7) 0.7537(6) 0.110(5) Uani 1 1 d .
H11A H 0.4350 0.4717 0.7704 0.132 Uiso 1 1 calc R
C12 C 0.4581(13) 0.4895(5) 0.7017(5) 0.096(4) Uani 1 1 d .
H12A H 0.4416 0.4524 0.6837 0.115 Uiso 1 1 calc R
C13 C 0.1430(11) 0.3694(8) 0.5434(7) 0.119(6) Uani 1 1 d .
H13A H 0.1834 0.3470 0.5622 0.143 Uiso 1 1 calc R
C14 C 0.123(3) 0.4050(14) 0.5802(12) 0.30(2) Uani 1 1 d .
H14A H 0.0827 0.3844 0.6005 0.455 Uiso 1 1 calc R
H14B H 0.0811 0.4266 0.5625 0.455 Uiso 1 1 calc R
H14C H 0.1900 0.4296 0.6040 0.455 Uiso 1 1 calc R
C15 C 0.044(2) 0.3316(13) 0.5060(11) 0.28(2) Uani 1 1 d .
H15A H 0.0006 0.3120 0.5256 0.425 Uiso 1 1 calc R
H15B H 0.0616 0.3052 0.4816 0.425 Uiso 1 1 calc R
H15C H 0.0045 0.3526 0.4860 0.425 Uiso 1 1 calc R
C16 C 0.2348(12) 0.3425(6) 0.4028(5) 0.107(5) Uani 1 1 d .
C17 C 0.1974(15) 0.2834(7) 0.4057(8) 0.152(8) Uani 1 1 d .
H17A H 0.1329 0.2645 0.3767 0.228 Uiso 1 1 calc R
H17B H 0.1821 0.2814 0.4395 0.228 Uiso 1 1 calc R
H17C H 0.2528 0.2657 0.4027 0.228 Uiso 1 1 calc R
C18 C 0.232(2) 0.3592(11) 0.3557(8) 0.249(18) Uani 1 1 d .
H18A H 0.2702 0.3984 0.3632 0.373 Uiso 1 1 calc R
H18B H 0.1585 0.3529 0.3354 0.373 Uiso 1 1 calc R
H18C H 0.2668 0.3382 0.3353 0.373 Uiso 1 1 calc R
C19 C 0.464(3) 0.2690(10) 0.3729(10) 0.229(17) Uani 1 1 d .
C20 C 0.482(4) 0.2337(14) 0.3916(14) 0.34(3) Uani 1 1 d .
H20A H 0.4807 0.2408 0.4284 0.513 Uiso 1 1 calc R
H20B H 0.5521 0.2311 0.3900 0.513 Uiso 1 1 calc R
H20C H 0.4281 0.1992 0.3721 0.513 Uiso 1 1 calc R
C21 C 0.434(4) 0.266(2) 0.315(2) 0.163(16) Uiso 0.50 1 d P
C21' C 0.540(5) 0.273(3) 0.337(2) 0.24(3) Uiso 0.50 1 d P
H21A H 0.4998 0.2348 0.3167 0.364 Uiso 1 1 d R
H21B H 0.5748 0.2980 0.3353 0.364 Uiso 1 1 d R
H21C H 0.4475 0.2840 0.3192 0.364 Uiso 1 1 d R
C22 C 0.7229(12) 0.3971(7) 0.4708(7) 0.109(5) Uani 1 1 d .
C23 C 0.7463(14) 0.3511(8) 0.4900(9) 0.137(7) Uani 1 1 d .
H23A H 0.8076 0.3442 0.4798 0.206 Uiso 1 1 calc R
H23B H 0.6847 0.3186 0.4749 0.206 Uiso 1 1 calc R
H23C H 0.7625 0.3591 0.5286 0.206 Uiso 1 1 calc R
C24 C 0.793(2) 0.4421(11) 0.4659(15) 0.26(2) Uani 1 1 d .
H24A H 0.7557 0.4691 0.4567 0.395 Uiso 1 1 calc R
H24B H 0.8250 0.4317 0.4382 0.395 Uiso 1 1 calc R
H24C H 0.8484 0.4581 0.4994 0.395 Uiso 1 1 calc R
C25 C 0.761(2) 0.4359(17) 0.6424(13) 0.236(16) Uani 1 1 d .
C26 C 0.695(5) 0.388(2) 0.652(2) 0.19(2) Uiso 0.50 1 d P
C26' C 0.812(5) 0.399(2) 0.653(2) 0.182(19) Uiso 0.50 1 d P
C27 C 0.884(3) 0.4736(17) 0.6559(16) 0.271 Uiso 1 1 d .
C28 C 0.5002(11) 0.3015(5) 0.9018(5) 0.097(4) Uani 1 1 d .
H28A H 0.5119 0.3337 0.8882 0.116 Uiso 1 1 calc R
C29 C 0.5714(14) 0.3009(6) 0.9457(6) 0.129(7) Uani 1 1 d .
H29A H 0.6312 0.3319 0.9625 0.154 Uiso 1 1 calc R
C30 C 0.5565(11) 0.2537(5) 0.9666(5) 0.097(4) Uani 1 1 d .
H30A H 0.6067 0.2518 0.9973 0.117 Uiso 1 1 calc R
C31 C 0.4682(9) 0.2107(4) 0.9419(4) 0.067(3) Uani 1 1 d .
C32 C 0.4009(9) 0.2145(4) 0.8963(4) 0.066(2) Uani 1 1 d .
H32A H 0.3419 0.1836 0.8781 0.079 Uiso 1 1 calc R
C33 C 0.4432(10) 0.1599(4) 0.9625(4) 0.073(3) Uani 1 1 d .
C34 C 0.8338(11) 0.1313(6) 1.0321(6) 0.100(4) Uani 1 1 d U
C35 C 0.862(2) 0.1598(15) 1.0005(11) 0.27(2) Uani 1 1 d .
H35A H 0.8123 0.1514 0.9666 0.322 Uiso 1 1 calc R
C36 C 0.955(3) 0.2019(13) 1.0085(15) 0.245(19) Uani 1 1 d .
H36A H 0.9633 0.2210 0.9814 0.294 Uiso 1 1 calc R
C37 C 1.0250(19) 0.2142(13) 1.0502(17) 0.190(13) Uani 1 1 d .
C38 C 0.989(3) 0.2015(15) 1.0891(16) 0.32(3) Uani 1 1 d .
H38A H 1.0202 0.2237 1.1237 0.385 Uiso 1 1 calc R
C39 C 0.901(2) 0.1522(12) 1.0780(11) 0.231(12) Uani 1 1 d U
H39A H 0.8926 0.1345 1.1061 0.278 Uiso 1 1 calc R
C40 C 0.598(2) 0.0800(10) 0.8374(11) 0.170(10) Uani 1 1 d D
C41 C 0.697(3) 0.0664(18) 0.8374(16) 0.32(2) Uani 1 1 d D
H41A H 0.7399 0.0929 0.8227 0.481 Uiso 1 1 calc R
H41B H 0.6803 0.0294 0.8158 0.481 Uiso 1 1 calc R
H41C H 0.7359 0.0679 0.8736 0.481 Uiso 1 1 calc R
C42 C 0.598(3) 0.1314(16) 0.840(2) 0.37(3) Uani 1 1 d .
H42A H 0.5348 0.1365 0.8495 0.549 Uiso 1 1 calc R
H42B H 0.5988 0.1409 0.8063 0.549 Uiso 1 1 calc R
H42C H 0.6618 0.1553 0.8677 0.549 Uiso 1 1 calc R
C43 C 0.2866(15) -0.0120(7) 0.8345(6) 0.125(6) Uani 1 1 d U
C44 C 0.294(3) -0.0642(9) 0.8158(9) 0.253(19) Uani 1 1 d U
H44A H 0.3025 -0.0833 0.8448 0.379 Uiso 1 1 calc R
H44B H 0.3546 -0.0609 0.8016 0.379 Uiso 1 1 calc R
H44C H 0.2285 -0.0850 0.7880 0.379 Uiso 1 1 calc R
C45 C 0.2806(17) 0.0266(8) 0.8010(6) 0.145(7) Uani 1 1 d .
H45A H 0.2370 0.0071 0.7652 0.218 Uiso 1 1 calc R
H45B H 0.3522 0.0452 0.8001 0.218 Uiso 1 1 calc R
H45C H 0.2486 0.0538 0.8149 0.218 Uiso 1 1 calc R
C46 C 0.093(2) 0.0565(12) 0.8943(15) 0.238(17) Uani 1 1 d D
C47 C 0.101(2) 0.1121(13) 0.8942(17) 0.30(2) Uani 1 1 d D
H47A H 0.1704 0.1350 0.9178 0.448 Uiso 1 1 calc R
H47B H 0.0446 0.1222 0.9065 0.448 Uiso 1 1 calc R
H47C H 0.0956 0.1177 0.8584 0.448 Uiso 1 1 calc R
C48 C 0.001(2) 0.0122(17) 0.872(2) 0.45(4) Uani 1 1 d D
H48A H 0.0143 -0.0210 0.8820 0.677 Uiso 1 1 calc R
H48B H -0.0187 0.0068 0.8335 0.677 Uiso 1 1 calc R
H48C H -0.0572 0.0199 0.8849 0.677 Uiso 1 1 calc R
C49 C 0.2614(17) 0.0865(9) 1.0470(10) 0.144(7) Uani 1 1 d .
C50 C 0.255(2) 0.1457(10) 1.0514(11) 0.208(12) Uani 1 1 d .
H50A H 0.2038 0.1512 1.0705 0.312 Uiso 1 1 calc R
H50B H 0.2328 0.1524 1.0160 0.312 Uiso 1 1 calc R
H50C H 0.3252 0.1712 1.0705 0.312 Uiso 1 1 calc R
C51 C 0.237(4) 0.0539(18) 1.0778(19) 0.35(3) Uani 1 1 d .
H51A H 0.2589 0.0208 1.0691 0.531 Uiso 1 1 calc R
H51B H 0.1607 0.0439 1.0730 0.531 Uiso 1 1 calc R
H51C H 0.2748 0.0727 1.1146 0.531 Uiso 1 1 calc R
C52 C 0.583(3) 0.2082(8) 1.1243(8) 0.200(13) Uani 1 1 d U
H52A H 0.6049 0.2241 1.0955 0.240 Uiso 1 1 calc R
C53 C 0.520(3) 0.2344(16) 1.1415(19) 0.341(19) Uani 1 1 d U
H53A H 0.5601 0.2728 1.1577 0.511 Uiso 1 1 calc R
H53B H 0.4931 0.2170 1.1677 0.511 Uiso 1 1 calc R
H53C H 0.4601 0.2328 1.1118 0.511 Uiso 1 1 calc R
C54 C 0.666(4) 0.2146(12) 1.1632(19) 0.475(15) Uani 1 1 d U
H54A H 0.7035 0.2537 1.1768 0.712 Uiso 1 1 calc R
H54B H 0.7139 0.1959 1.1506 0.712 Uiso 1 1 calc R
H54C H 0.6449 0.1988 1.1914 0.712 Uiso 1 1 calc R
C55 C 0.0654(11) 0.0801(5) 0.7194(5) 0.094(4) Uani 1 1 d .
H55A H 0.1128 0.0927 0.7540 0.113 Uiso 1 1 calc R
C56 C 0.0070(13) 0.0254(6) 0.7035(6) 0.116(5) Uani 1 1 d .
H56A H 0.0156 0.0007 0.7261 0.139 Uiso 1 1 calc R
C57 C -0.0638(10) 0.0078(5) 0.6540(6) 0.096(4) Uani 1 1 d .
H57A H -0.1057 -0.0294 0.6421 0.115 Uiso 1 1 calc R
C58 C -0.0743(7) 0.0445(4) 0.6213(5) 0.070(3) Uani 1 1 d .
C59 C -0.0104(7) 0.0973(4) 0.6412(4) 0.063(2) Uani 1 1 d .
H59A H -0.0156 0.1229 0.6193 0.075 Uiso 1 1 calc R
C60 C -0.1536(7) 0.0267(4) 0.5693(5) 0.068(3) Uani 1 1 d .
C61 C -0.4411(12) -0.0650(5) 0.6565(5) 0.089(4) Uani 1 1 d .
C62 C -0.3400(17) -0.0588(10) 0.6839(8) 0.172(10) Uani 1 1 d .
H62A H -0.2821 -0.0441 0.6709 0.207 Uiso 1 1 calc R
C63 C -0.323(3) -0.0756(14) 0.7346(12) 0.228(17) Uani 1 1 d .
H63A H -0.2529 -0.0690 0.7565 0.274 Uiso 1 1 calc R
C64 C -0.402(4) -0.0991(16) 0.7492(13) 0.23(2) Uani 1 1 d .
H64A H -0.3904 -0.1156 0.7787 0.272 Uiso 1 1 calc R
C65 C -0.495(4) -0.1009(17) 0.7252(13) 0.25(2) Uani 1 1 d .
H65A H -0.5515 -0.1135 0.7399 0.301 Uiso 1 1 calc R
C66 C -0.516(2) -0.0851(11) 0.6792(8) 0.171(9) Uani 1 1 d .
H66A H -0.5877 -0.0885 0.6618 0.205 Uiso 1 1 calc R
C67 C -0.2327(18) -0.1377(11) 0.5147(10) 0.172(11) Uani 1 1 d .
H67A H -0.1673 -0.1056 0.5273 0.206 Uiso 1 1 calc R
C68 C -0.245(3) -0.1564(12) 0.5608(14) 0.241(17) Uani 1 1 d .
H68A H -0.2550 -0.1273 0.5855 0.361 Uiso 1 1 calc R
H68B H -0.1814 -0.1661 0.5774 0.361 Uiso 1 1 calc R
H68C H -0.3071 -0.1887 0.5511 0.361 Uiso 1 1 calc R
C69 C -0.211(2) -0.1753(10) 0.4780(12) 0.242(17) Uani 1 1 d .
H69A H -0.2006 -0.1591 0.4481 0.364 Uiso 1 1 calc R
H69B H -0.2710 -0.2088 0.4654 0.364 Uiso 1 1 calc R
H69C H -0.1467 -0.1842 0.4948 0.364 Uiso 1 1 calc R
C70 C -0.2828(15) -0.0490(8) 0.4033(7) 0.127(6) Uani 1 1 d .
H70A H -0.3173 -0.0886 0.4007 0.153 Uiso 1 1 calc R
C71 C -0.343(2) -0.0354(9) 0.3534(7) 0.160(8) Uani 1 1 d .
H71A H -0.4183 -0.0419 0.3526 0.240 Uiso 1 1 calc R
H71B H -0.3382 -0.0589 0.3223 0.240 Uiso 1 1 calc R
H71C H -0.3128 0.0031 0.3534 0.240 Uiso 1 1 calc R
C72 C -0.1704(17) -0.0436(11) 0.4115(11) 0.202(12) Uani 1 1 d .
H72A H -0.1600 -0.0641 0.3801 0.304 Uiso 1 1 calc R
H72B H -0.1444 -0.0584 0.4420 0.304 Uiso 1 1 calc R
H72C H -0.1309 -0.0049 0.4179 0.304 Uiso 1 1 calc R
C73 C -0.109(3) 0.1231(16) 0.4322(16) 0.115(10) Uiso 0.50 1 d P
C75' C -0.059(6) 0.176(3) 0.457(3) 0.22(2) Uiso 0.50 1 d P
C73' C -0.040(7) 0.128(4) 0.464(4) 0.26(3) Uiso 0.50 1 d P
C74 C -0.129(6) 0.112(3) 0.377(3) 0.22(3) Uiso 0.50 1 d P
C74' C -0.136(5) 0.156(3) 0.403(3) 0.21(2) Uiso 0.50 1 d P
C75 C -0.057(6) 0.097(3) 0.413(3) 0.24(3) Uiso 0.50 1 d P
C76 C -0.2827(11) 0.1753(5) 0.5314(7) 0.102(4) Uani 1 1 d .
H76A H -0.3121 0.1877 0.5606 0.123 Uiso 1 1 calc R
C77 C -0.3424(18) 0.1889(7) 0.4870(9) 0.157(8) Uani 1 1 d .
H77A H -0.4172 0.1680 0.4787 0.236 Uiso 1 1 calc R
H77B H -0.3157 0.1800 0.4567 0.236 Uiso 1 1 calc R
H77C H -0.3355 0.2283 0.4948 0.236 Uiso 1 1 calc R
C78 C -0.1666(15) 0.2038(7) 0.5520(9) 0.160(8) Uani 1 1 d .
H78A H -0.1546 0.2434 0.5551 0.241 Uiso 1 1 calc R
H78B H -0.1300 0.1902 0.5277 0.241 Uiso 1 1 calc R
H78C H -0.1390 0.1967 0.5868 0.241 Uiso 1 1 calc R
C79 C -0.251(3) 0.1448(10) 0.6790(8) 0.28(2) Uani 1 1 d U
C80 C -0.211(2) 0.1202(13) 0.7132(8) 0.199(12) Uani 1 1 d .
H80A H -0.2294 0.0810 0.6975 0.298 Uiso 1 1 calc R
H80B H -0.2386 0.1254 0.7437 0.298 Uiso 1 1 calc R
H80C H -0.1332 0.1356 0.7247 0.298 Uiso 1 1 calc R
C81 C -0.209(3) 0.2031(12) 0.6935(10) 0.30(2) Uani 1 1 d U
H81A H -0.2260 0.2183 0.6621 0.446 Uiso 1 1 calc R
H81B H -0.1323 0.2133 0.7087 0.446 Uiso 1 1 calc R
H81C H -0.2416 0.2178 0.7195 0.446 Uiso 1 1 calc R
C82 C 0.0786(8) 0.3790(4) 0.7823(4) 0.063(2) Uani 1 1 d .
H82A H 0.0542 0.3540 0.8025 0.076 Uiso 1 1 calc R
C83 C 0.0597(8) 0.4296(4) 0.7889(3) 0.058(2) Uani 1 1 d .
C84 C 0.0951(11) 0.4658(5) 0.7602(4) 0.080(3) Uani 1 1 d .
H84A H 0.0834 0.5009 0.7645 0.097 Uiso 1 1 calc R
C85 C 0.1478(12) 0.4506(6) 0.7249(5) 0.095(4) Uani 1 1 d .
H85A H 0.1734 0.4750 0.7045 0.114 Uiso 1 1 calc R
C86 C 0.1626(12) 0.3991(6) 0.7200(5) 0.095(4) Uani 1 1 d .
H86A H 0.1975 0.3883 0.6950 0.114 Uiso 1 1 calc R
C87 C 0.0034(8) 0.4445(4) 0.8290(4) 0.062(2) Uani 1 1 d .
C88 C 0.1881(8) 0.3665(4) 1.0015(4) 0.063(2) Uani 1 1 d .
C89 C 0.1859(15) 0.3331(7) 0.9578(5) 0.128(7) Uani 1 1 d .
H89A H 0.1464 0.3364 0.9246 0.154 Uiso 1 1 calc R
C90 C 0.2393(18) 0.2938(9) 0.9592(7) 0.162(10) Uani 1 1 d .
H90A H 0.2318 0.2687 0.9276 0.195 Uiso 1 1 calc R
C91 C 0.3004(12) 0.2911(7) 1.0041(7) 0.110(5) Uani 1 1 d .
H91A H 0.3433 0.2668 1.0040 0.132 Uiso 1 1 calc R
C92 C 0.3039(14) 0.3224(8) 1.0512(7) 0.126(6) Uani 1 1 d .
H92A H 0.3444 0.3187 1.0839 0.151 Uiso 1 1 calc R
C93 C 0.2448(12) 0.3602(6) 1.0486(5) 0.101(4) Uani 1 1 d .
H93A H 0.2441 0.3820 1.0805 0.122 Uiso 1 1 calc R
C94 C 0.3583(13) 0.5282(9) 0.9431(8) 0.135(7) Uani 1 1 d .
H94A H 0.3641 0.5046 0.9694 0.162 Uiso 1 1 calc R
C95 C 0.331(2) 0.4899(13) 0.8947(10) 0.218(14) Uani 1 1 d .
H95A H 0.3917 0.4766 0.8919 0.327 Uiso 1 1 calc R
H95B H 0.3109 0.5075 0.8655 0.327 Uiso 1 1 calc R
H95C H 0.2709 0.4589 0.8932 0.327 Uiso 1 1 calc R
C96 C 0.4541(19) 0.5625(15) 0.957(2) 0.40(4) Uani 1 1 d .
H96A H 0.4633 0.5899 0.9889 0.603 Uiso 1 1 calc R
H96B H 0.4639 0.5811 0.9284 0.603 Uiso 1 1 calc R
H96C H 0.5068 0.5424 0.9643 0.603 Uiso 1 1 calc R
C97 C 0.1427(18) 0.6331(6) 0.9171(8) 0.138(7) Uani 1 1 d U
C98 C 0.1810(19) 0.6309(8) 0.8719(10) 0.170(9) Uani 1 1 d .
H98A H 0.2179 0.6680 0.8703 0.255 Uiso 1 1 calc R
H98B H 0.1212 0.6145 0.8400 0.255 Uiso 1 1 calc R
H98C H 0.2303 0.6085 0.8741 0.255 Uiso 1 1 calc R
C99 C 0.141(2) 0.6744(8) 0.9528(11) 0.206(12) Uani 1 1 d U
H99A H 0.1216 0.6605 0.9824 0.309 Uiso 1 1 calc R
H99B H 0.0879 0.6917 0.9368 0.309 Uiso 1 1 calc R
H99C H 0.2107 0.7014 0.9656 0.309 Uiso 1 1 calc R
C100 C -0.150(2) 0.5869(9) 0.7978(8) 0.161(9) Uani 1 1 d .
H10B H -0.2248 0.5631 0.7881 0.194 Uiso 1 1 calc R
C101 C -0.171(3) 0.6353(14) 0.8111(13) 0.31(2) Uani 1 1 d .
H10C H -0.2053 0.6455 0.7791 0.460 Uiso 1 1 calc R
H10D H -0.1044 0.6639 0.8301 0.460 Uiso 1 1 calc R
H10E H -0.2182 0.6314 0.8339 0.460 Uiso 1 1 calc R
C102 C -0.128(4) 0.5663(15) 0.7537(11) 0.29(2) Uani 1 1 d .
H10F H -0.1303 0.5277 0.7522 0.442 Uiso 1 1 calc R
H10G H -0.0563 0.5871 0.7541 0.442 Uiso 1 1 calc R
H10H H -0.1797 0.5690 0.7226 0.442 Uiso 1 1 calc R
C103 C -0.2860(9) 0.4471(6) 0.8492(5) 0.087(4) Uani 1 1 d .
H10I H -0.3115 0.4106 0.8576 0.104 Uiso 1 1 calc R
C104 C -0.3460(11) 0.4788(8) 0.8721(7) 0.135(7) Uani 1 1 d .
H10J H -0.3255 0.4829 0.9105 0.203 Uiso 1 1 calc R
H10K H -0.4220 0.4598 0.8576 0.203 Uiso 1 1 calc R
H10L H -0.3310 0.5151 0.8638 0.203 Uiso 1 1 calc R
C105 C -0.3015(11) 0.4326(7) 0.7928(5) 0.103(4) Uani 1 1 d .
H10M H -0.2601 0.4075 0.7853 0.155 Uiso 1 1 calc R
H10N H -0.2778 0.4659 0.7801 0.155 Uiso 1 1 calc R
H10O H -0.3769 0.4147 0.7749 0.155 Uiso 1 1 calc R
C106 C -0.2055(13) 0.3034(6) 0.8427(6) 0.107(5) Uani 1 1 d .
H10P H -0.1714 0.3156 0.8154 0.128 Uiso 1 1 calc R
C107 C -0.1470(16) 0.2676(8) 0.8657(9) 0.166(9) Uani 1 1 d .
H10Q H -0.0730 0.2888 0.8834 0.248 Uiso 1 1 calc R
H10R H -0.1494 0.2375 0.8378 0.248 Uiso 1 1 calc R
H10S H -0.1796 0.2525 0.8914 0.248 Uiso 1 1 calc R
C108 C -0.3145(15) 0.2796(7) 0.8158(8) 0.158(9) Uani 1 1 d .
H10T H -0.3444 0.3075 0.8025 0.237 Uiso 1 1 calc R
H10U H -0.3519 0.2649 0.8401 0.237 Uiso 1 1 calc R
H10V H -0.3227 0.2498 0.7862 0.237 Uiso 1 1 calc R
O1 O 0.4733(6) 0.3293(3) 0.5057(3) 0.0671(17) Uani 1 1 d .
O2 O 0.3742(6) 0.3629(3) 0.5503(3) 0.0682(18) Uani 1 1 d .
O3 O 0.5870(6) 0.4963(3) 0.6084(3) 0.0688(18) Uani 1 1 d .
O4 O 0.3888(6) 0.4776(3) 0.5773(3) 0.0689(18) Uani 1 1 d .
O5 O 0.7287(7) 0.4439(4) 0.5929(3) 0.094(3) Uani 1 1 d .
O6 O 0.6330(6) 0.4083(3) 0.4866(3) 0.0704(18) Uani 1 1 d .
O7 O 0.4770(7) 0.3198(3) 0.4046(3) 0.081(2) Uani 1 1 d .
O8 O 0.4905(6) 0.4256(3) 0.4029(3) 0.0745(19) Uani 1 1 d .
O9 O 0.3303(5) 0.3707(3) 0.4439(3) 0.0654(17) Uani 1 1 d .
O10 O 0.3085(5) 0.4746(3) 0.4692(3) 0.0625(16) Uani 1 1 d .
O11 O 0.2064(5) 0.3972(3) 0.5138(3) 0.0731(19) Uani 1 1 d .
O12 O 0.4881(5) 0.4365(3) 0.5100(2) 0.0568(15) Uani 1 1 d .
O13 O 0.3653(6) 0.1203(3) 0.9349(3) 0.079(2) Uani 1 1 d .
O14 O 0.5047(7) 0.1604(3) 1.0061(3) 0.081(2) Uani 1 1 d .
O15 O 0.6565(6) 0.0652(3) 0.9635(3) 0.084(2) Uani 1 1 d .
O16 O 0.6475(6) 0.1044(3) 1.0538(3) 0.083(2) Uani 1 1 d .
O17 O 0.5414(9) 0.0511(4) 0.8639(4) 0.112(3) Uani 1 1 d .
O18 O 0.3532(7) 0.0135(3) 0.8866(3) 0.084(2) Uani 1 1 d .
O19 O 0.1805(7) 0.0452(4) 0.9183(4) 0.105(3) Uani 1 1 d .
O20 O 0.3387(7) 0.0795(3) 1.0216(3) 0.087(2) Uani 1 1 d .
O21 O 0.5257(9) 0.1525(4) 1.1043(3) 0.105(3) Uani 1 1 d .
O22 O 0.4851(7) 0.0408(3) 1.0856(3) 0.079(2) Uani 1 1 d .
O23 O 0.4617(6) 0.0509(3) 0.9771(3) 0.0720(19) Uani 1 1 d .
O24 O 0.2601(7) -0.0313(3) 0.9592(4) 0.092(2) Uani 1 1 d .
O25 O -0.5066(5) 0.0875(3) 0.5504(3) 0.0665(18) Uani 1 1 d .
O26 O -0.2144(5) -0.0210(3) 0.5590(3) 0.081(2) Uani 1 1 d .
O27 O -0.1568(5) 0.0611(3) 0.5405(3) 0.0734(19) Uani 1 1 d .
O28 O -0.5894(6) -0.0571(3) 0.5775(3) 0.078(2) Uani 1 1 d .
O29 O -0.4186(6) 0.0192(3) 0.6104(3) 0.0691(18) Uani 1 1 d .
O30 O -0.4235(6) -0.0721(3) 0.5591(3) 0.0708(18) Uani 1 1 d .
O31 O -0.2996(6) 0.1239(4) 0.6292(3) 0.093(3) Uani 1 1 d .
O32 O -0.3072(5) 0.1170(3) 0.5260(3) 0.0649(17) Uani 1 1 d .
O33 O -0.1966(6) 0.0935(4) 0.4474(3) 0.091(2) Uani 1 1 d .
O34 O -0.2985(6) -0.0196(3) 0.4506(3) 0.077(2) Uani 1 1 d .
O35 O -0.3159(6) -0.1159(3) 0.4934(4) 0.091(3) Uani 1 1 d .
O36 O -0.3702(5) 0.0193(3) 0.5189(3) 0.0599(16) Uani 1 1 d .
O37 O -0.0274(5) 0.4089(3) 0.8533(3) 0.0633(16) Uani 1 1 d .
O38 O -0.0087(6) 0.4913(3) 0.8335(3) 0.0670(17) Uani 1 1 d .
O39 O 0.1028(6) 0.4277(3) 1.0553(3) 0.0696(18) Uani 1 1 d .
O40 O 0.1802(5) 0.4669(3) 0.9883(3) 0.0643(16) Uani 1 1 d .
O41 O 0.0091(5) 0.3899(3) 0.9584(3) 0.0612(16) Uani 1 1 d .
O42 O -0.1872(6) 0.3514(3) 0.8809(3) 0.0695(18) Uani 1 1 d .
O43 O -0.1738(5) 0.4646(3) 0.8781(2) 0.0635(16) Uani 1 1 d .
O44 O -0.1119(7) 0.5668(3) 0.8426(3) 0.076(2) Uani 1 1 d .
O45 O 0.0901(6) 0.5789(3) 0.9212(3) 0.0663(17) Uani 1 1 d .
O46 O 0.2707(6) 0.5468(4) 0.9489(4) 0.090(2) Uani 1 1 d .
O47 O 0.1660(5) 0.5733(3) 1.0296(2) 0.0585(15) Uani 1 1 d .
O48 O 0.0072(5) 0.4907(2) 0.9375(2) 0.0549(14) Uani 1 1 d .

loop_
_atom_site_aniso_label
_atom_site_aniso_U_11
_atom_site_aniso_U_22
_atom_site_aniso_U_33
_atom_site_aniso_U_23
_atom_site_aniso_U_13
_atom_site_aniso_U_12
Ti1 0.0821(12) 0.0573(10) 0.0607(10) 0.0233(8) 0.0332(9) 0.0277(9)
Ti2 0.0599(10) 0.0608(10) 0.0654(10) 0.0239(8) 0.0254(8) 0.0193(8)
Ti3 0.0629(10) 0.0642(11) 0.0634(10) 0.0289(8) 0.0237(8) 0.0275(8)
Ti4 0.0775(13) 0.0692(13) 0.0891(14) 0.0379(11) 0.0066(11) 0.0201(10)
Ti5 0.0917(14) 0.0668(12) 0.0681(12) 0.0344(9) 0.0163(10) 0.0197(10)
Ti6 0.0978(15) 0.0667(12) 0.0663(11) 0.0300(9) 0.0141(10) 0.0236(10)
Ti7 0.0536(9) 0.0543(10) 0.0572(9) -0.0050(7) 0.0083(7) 0.0150(7)
Ti8 0.0538(9) 0.0676(12) 0.0734(12) 0.0036(9) 0.0218(8) 0.0111(8)
Ti9 0.0530(9) 0.0547(10) 0.0784(12) -0.0055(8) 0.0129(8) 0.0184(8)
Ti10 0.0766(11) 0.0567(10) 0.0516(9) 0.0141(7) 0.0200(8) 0.0325(8)
Ti11 0.0598(9) 0.0530(9) 0.0593(9) 0.0105(7) 0.0231(8) 0.0188(7)
Ti12 0.0598(9) 0.0498(9) 0.0539(9) 0.0053(7) 0.0154(7) 0.0176(7)
Cu1 0.0858(9) 0.0821(9) 0.0759(8) 0.0359(7) 0.0398(7) 0.0350(7)
Cu2 0.0839(9) 0.0638(8) 0.0627(7) 0.0230(6) 0.0097(6) 0.0171(6)
Cu3 0.0829(9) 0.0589(8) 0.0704(8) 0.0081(6) 0.0122(7) 0.0072(6)
Cu4 0.0997(10) 0.0727(9) 0.0743(8) 0.0220(7) 0.0361(7) 0.0457(8)
I1 0.0874(5) 0.0613(4) 0.0773(4) 0.0239(3) 0.0238(4) 0.0340(3)
I2 0.0727(4) 0.0803(5) 0.0545(4) 0.0161(3) 0.0126(3) 0.0219(3)
I3 0.0828(5) 0.0553(4) 0.0918(5) 0.0263(3) 0.0068(4) 0.0052(3)
I4 0.0841(5) 0.0841(5) 0.0680(4) 0.0215(4) 0.0353(4) 0.0232(4)
P1 0.0741(16) 0.0658(16) 0.0551(13) 0.0235(11) 0.0272(12) 0.0257(13)
P2 0.0786(19) 0.0709(19) 0.090(2) 0.0396(16) 0.0102(16) 0.0112(15)
P3 0.0656(14) 0.0545(14) 0.0597(14) 0.0103(11) 0.0205(11) 0.0300(11)
P4 0.0691(16) 0.0658(17) 0.0601(15) 0.0073(12) 0.0108(12) 0.0157(13)
N1 0.085(6) 0.102(7) 0.078(6) 0.047(5) 0.036(5) 0.047(6)
N2 0.088(6) 0.057(5) 0.061(5) 0.020(4) 0.014(4) 0.025(4)
N3 0.072(5) 0.064(5) 0.072(5) 0.015(4) 0.021(4) 0.009(4)
N4 0.103(7) 0.076(6) 0.077(6) 0.024(5) 0.042(5) 0.049(5)
C1 0.063(6) 0.062(6) 0.073(6) 0.029(5) 0.022(5) 0.026(5)
C2 0.071(6) 0.094(8) 0.073(6) 0.044(6) 0.034(5) 0.042(6)
C3 0.123(11) 0.141(13) 0.111(10) 0.075(9) 0.078(9) 0.087(10)
C4 0.163(15) 0.150(14) 0.162(15) 0.105(12) 0.115(13) 0.119(13)
C5 0.128(12) 0.136(13) 0.127(11) 0.087(10) 0.081(10) 0.089(10)
C6 0.063(6) 0.051(5) 0.074(6) 0.023(4) 0.024(5) 0.022(4)
C7 0.089(7) 0.067(6) 0.056(5) 0.021(5) 0.028(5) 0.024(5)
C8 0.27(2) 0.083(10) 0.088(10) 0.014(8) 0.094(13) 0.019(12)
C9 0.38(4) 0.096(13) 0.116(14) 0.016(10) 0.15(2) 0.047(17)
C10 0.183(17) 0.133(15) 0.083(9) 0.034(10) 0.076(11) 0.056(13)
C11 0.154(14) 0.105(11) 0.092(10) 0.053(9) 0.062(10) 0.030(10)
C12 0.148(12) 0.074(8) 0.080(8) 0.034(6) 0.054(8) 0.028(8)
C13 0.073(8) 0.150(15) 0.148(14) 0.080(12) 0.049(9) 0.013(9)
C14 0.33(4) 0.31(4) 0.23(3) -0.05(3) 0.23(3) -0.08(3)
C15 0.19(2) 0.33(4) 0.21(3) -0.03(3) 0.11(2) -0.15(3)
C16 0.114(11) 0.095(10) 0.074(8) 0.021(7) -0.008(7) -0.007(8)
C17 0.141(15) 0.094(12) 0.187(19) 0.065(12) 0.017(13) -0.023(10)
C18 0.24(3) 0.25(3) 0.128(16) 0.113(18) -0.081(17) -0.08(2)
C19 0.50(6) 0.119(17) 0.15(2) 0.044(15) 0.18(3) 0.15(3)
C20 0.69(10) 0.18(3) 0.24(4) 0.05(3) 0.14(5) 0.27(5)
C22 0.102(10) 0.113(11) 0.164(15) 0.061(10) 0.083(10) 0.061(9)
C23 0.112(12) 0.134(15) 0.21(2) 0.068(14) 0.069(13) 0.073(11)
C24 0.22(3) 0.21(3) 0.53(6) 0.20(3) 0.29(4) 0.12(2)
C25 0.15(2) 0.36(5) 0.25(3) 0.19(3) 0.04(2) 0.11(3)
C28 0.110(10) 0.055(7) 0.086(8) 0.028(6) -0.018(7) -0.009(6)
C29 0.147(14) 0.084(9) 0.095(10) 0.045(8) -0.040(9) -0.019(9)
C30 0.104(9) 0.077(8) 0.084(8) 0.030(6) -0.017(7) 0.011(7)
C31 0.081(7) 0.064(6) 0.055(5) 0.023(4) 0.008(5) 0.024(5)
C32 0.082(7) 0.056(6) 0.061(6) 0.019(4) 0.019(5) 0.020(5)
C33 0.101(8) 0.057(6) 0.067(6) 0.025(5) 0.020(6) 0.032(6)
C34 0.085(8) 0.082(9) 0.114(10) 0.040(8) 0.004(7) 0.001(7)
C35 0.16(2) 0.36(4) 0.20(3) 0.16(3) -0.005(18) -0.10(2)
C36 0.18(3) 0.23(3) 0.27(4) 0.14(3) 0.03(3) -0.06(2)
C37 0.093(15) 0.18(3) 0.29(4) 0.08(3) 0.07(2) 0.009(16)
C38 0.23(3) 0.28(4) 0.26(4) -0.02(3) 0.01(3) -0.18(3)
C39 0.196(19) 0.212(19) 0.189(19) 0.090(16) -0.010(16) -0.084(16)
C40 0.23(3) 0.148(18) 0.23(2) 0.133(18) 0.15(2) 0.088(17)
C41 0.37(6) 0.41(7) 0.33(5) 0.20(5) 0.25(5) 0.18(5)
C42 0.30(5) 0.30(5) 0.63(9) 0.37(6) 0.19(5) 0.12(4)
C43 0.156(15) 0.096(10) 0.082(9) 0.030(7) -0.035(9) 0.020(10)
C44 0.41(5) 0.113(16) 0.125(17) -0.016(13) -0.07(2) 0.05(2)
C45 0.182(19) 0.148(16) 0.093(11) 0.055(11) -0.008(11) 0.054(14)
C46 0.14(2) 0.18(3) 0.34(4) 0.05(3) -0.06(2) 0.08(2)
C47 0.19(3) 0.24(4) 0.50(7) 0.20(4) 0.03(3) 0.11(3)
C48 0.12(2) 0.43(7) 0.71(11) 0.18(7) -0.07(4) 0.03(3)
C49 0.143(16) 0.150(18) 0.19(2) 0.078(15) 0.095(16) 0.073(14)
C50 0.28(3) 0.17(2) 0.26(3) 0.06(2) 0.12(3) 0.15(2)
C51 0.46(7) 0.36(6) 0.50(7) 0.23(5) 0.41(6) 0.24(5)
C52 0.40(4) 0.094(12) 0.105(13) 0.003(11) 0.051(17) 0.093(19)
C53 0.341(19) 0.205(19) 0.444(19) -0.029(4) 0.096(6) 0.098(6)
C54 0.65(4) 0.096(13) 0.405(19) -0.015(16) -0.28(2) 0.07(2)
C55 0.099(9) 0.072(8) 0.091(8) 0.034(7) 0.007(7) -0.004(7)
C56 0.122(12) 0.088(10) 0.113(11) 0.049(8) 0.005(9) -0.001(8)
C57 0.084(8) 0.060(7) 0.122(11) 0.013(7) 0.009(8) 0.004(6)
C58 0.048(5) 0.051(6) 0.099(8) 0.003(5) 0.009(5) 0.013(4)
C59 0.059(5) 0.056(6) 0.068(6) 0.003(4) 0.011(5) 0.020(4)
C60 0.045(5) 0.058(6) 0.092(8) 0.001(5) 0.012(5) 0.017(4)
C61 0.103(10) 0.078(8) 0.069(7) 0.018(6) 0.002(7) 0.016(7)
C62 0.124(15) 0.22(2) 0.149(17) 0.105(17) -0.013(13) 0.015(15)
C63 0.23(3) 0.22(3) 0.16(2) 0.09(2) -0.07(2) 0.02(3)
C64 0.38(7) 0.18(3) 0.12(2) 0.10(2) 0.05(3) 0.06(4)
C65 0.42(7) 0.29(4) 0.15(3) 0.13(3) 0.16(4) 0.16(5)
C66 0.22(3) 0.22(3) 0.111(14) 0.074(16) 0.081(16) 0.08(2)
C67 0.148(17) 0.17(2) 0.20(2) 0.006(17) -0.004(16) 0.122(17)
C68 0.30(4) 0.19(3) 0.30(4) 0.15(3) 0.08(3) 0.16(3)
C69 0.20(2) 0.17(2) 0.31(3) -0.10(2) 0.00(2) 0.13(2)
C70 0.158(16) 0.133(14) 0.115(13) 0.004(10) 0.076(12) 0.065(12)
C71 0.23(2) 0.17(2) 0.090(12) 0.010(12) 0.060(14) 0.078(18)
C72 0.158(18) 0.25(3) 0.26(3) 0.03(2) 0.15(2) 0.104(19)
C76 0.092(9) 0.058(7) 0.146(13) 0.025(8) 0.019(9) 0.012(6)
C77 0.172(19) 0.091(12) 0.20(2) 0.042(13) 0.022(16) 0.040(12)
C78 0.132(15) 0.091(12) 0.20(2) 0.003(13) 0.023(14) -0.024(10)
C79 0.46(5) 0.148(16) 0.113(15) -0.056(14) -0.15(2) 0.15(2)
C80 0.18(2) 0.30(4) 0.093(13) 0.029(18) 0.022(14) 0.06(2)
C81 0.48(6) 0.174(19) 0.129(19) -0.060(19) -0.06(3) 0.10(3)
C82 0.081(7) 0.066(6) 0.054(5) 0.015(4) 0.027(5) 0.032(5)
C83 0.069(6) 0.068(6) 0.046(5) 0.011(4) 0.016(4) 0.035(5)
C84 0.123(10) 0.081(8) 0.070(7) 0.032(6) 0.052(7) 0.054(7)
C85 0.143(12) 0.098(10) 0.091(9) 0.052(7) 0.066(9) 0.069(9)
C86 0.148(12) 0.102(10) 0.091(8) 0.052(7) 0.078(9) 0.079(9)
C87 0.076(6) 0.067(6) 0.048(5) 0.008(4) 0.020(4) 0.028(5)
C88 0.069(6) 0.064(6) 0.067(6) 0.014(5) 0.026(5) 0.031(5)
C89 0.188(17) 0.154(15) 0.059(7) -0.004(8) 0.009(8) 0.123(14)
C90 0.22(2) 0.181(19) 0.099(11) -0.021(11) 0.002(13) 0.165(19)
C91 0.102(10) 0.106(11) 0.138(14) 0.024(10) 0.031(10) 0.067(9)
C92 0.136(14) 0.158(16) 0.104(11) 0.032(11) 0.011(10) 0.100(13)
C93 0.126(11) 0.110(11) 0.082(8) 0.016(7) 0.021(8) 0.071(9)
C94 0.099(11) 0.166(17) 0.152(16) 0.004(13) 0.060(11) 0.055(11)
C95 0.17(2) 0.30(4) 0.19(2) -0.03(2) 0.073(19) 0.11(2)
C96 0.077(15) 0.28(4) 0.77(10) -0.03(5) 0.13(3) -0.008(19)
C97 0.21(2) 0.059(8) 0.161(16) 0.041(9) 0.103(15) 0.012(10)
C98 0.20(2) 0.130(16) 0.23(3) 0.112(17) 0.12(2) 0.053(15)
C99 0.27(3) 0.068(12) 0.27(3) 0.009(13) 0.10(2) 0.012(15)
C100 0.24(2) 0.151(18) 0.112(14) 0.077(13) 0.006(15) 0.096(17)
C101 0.50(7) 0.25(4) 0.27(4) 0.15(3) 0.08(4) 0.27(4)
C102 0.56(8) 0.29(4) 0.14(2) 0.11(3) 0.12(3) 0.24(5)
C103 0.071(7) 0.111(10) 0.073(7) 0.010(7) 0.010(6) 0.036(7)
C104 0.072(8) 0.179(18) 0.121(12) -0.045(12) 0.012(8) 0.039(10)
C105 0.085(9) 0.136(13) 0.071(8) 0.019(8) 0.007(6) 0.016(8)
C106 0.123(11) 0.074(9) 0.101(10) -0.024(7) 0.034(9) 0.011(8)
C107 0.148(16) 0.096(13) 0.23(2) -0.018(14) 0.018(16) 0.063(12)
C108 0.145(16) 0.085(11) 0.180(19) -0.040(12) -0.010(14) 0.015(10)
O1 0.087(5) 0.065(4) 0.073(4) 0.033(3) 0.043(4) 0.033(4)
O2 0.077(4) 0.074(5) 0.072(4) 0.036(4) 0.032(4) 0.032(4)
O3 0.072(4) 0.082(5) 0.064(4) 0.023(3) 0.026(3) 0.030(4)
O4 0.074(4) 0.079(5) 0.066(4) 0.018(3) 0.034(3) 0.030(4)
O5 0.109(6) 0.130(8) 0.076(5) 0.049(5) 0.032(5) 0.075(6)
O6 0.078(4) 0.073(5) 0.087(5) 0.033(4) 0.045(4) 0.038(4)
O7 0.128(7) 0.062(4) 0.064(4) 0.011(3) 0.040(4) 0.035(4)
O8 0.095(5) 0.079(5) 0.066(4) 0.034(4) 0.035(4) 0.031(4)
O9 0.074(4) 0.060(4) 0.064(4) 0.019(3) 0.020(3) 0.017(3)
O10 0.063(4) 0.065(4) 0.067(4) 0.025(3) 0.023(3) 0.021(3)
O11 0.063(4) 0.087(5) 0.084(5) 0.041(4) 0.033(4) 0.025(4)
O12 0.064(4) 0.055(4) 0.060(4) 0.018(3) 0.029(3) 0.019(3)
O13 0.087(5) 0.071(5) 0.078(5) 0.033(4) 0.008(4) 0.027(4)
O14 0.101(6) 0.063(5) 0.074(5) 0.027(4) 0.005(4) 0.023(4)
O15 0.087(5) 0.078(5) 0.085(5) 0.036(4) 0.022(4) 0.010(4)
O16 0.073(5) 0.081(5) 0.078(5) 0.031(4) 0.002(4) 0.004(4)
O17 0.140(8) 0.114(7) 0.085(6) 0.057(5) 0.031(6) 0.023(6)
O18 0.102(6) 0.064(5) 0.073(5) 0.024(4) 0.000(4) 0.021(4)
O19 0.084(6) 0.086(6) 0.140(8) 0.052(6) 0.005(5) 0.023(5)
O20 0.105(6) 0.077(5) 0.097(6) 0.042(4) 0.039(5) 0.034(5)
O21 0.162(9) 0.069(5) 0.077(5) 0.020(4) 0.016(5) 0.036(5)
O22 0.102(6) 0.068(5) 0.067(4) 0.030(4) 0.012(4) 0.025(4)
O23 0.080(5) 0.061(4) 0.068(4) 0.026(3) 0.003(3) 0.016(3)
O24 0.093(6) 0.079(5) 0.103(6) 0.046(5) 0.012(5) 0.023(4)
O25 0.056(4) 0.051(4) 0.080(4) -0.008(3) 0.011(3) 0.016(3)
O26 0.055(4) 0.052(4) 0.117(6) 0.004(4) 0.002(4) 0.013(3)
O27 0.050(4) 0.069(5) 0.083(5) 0.003(4) 0.003(3) 0.007(3)
O28 0.072(5) 0.085(5) 0.072(5) 0.012(4) 0.021(4) 0.019(4)
O29 0.082(5) 0.060(4) 0.058(4) 0.004(3) 0.011(3) 0.021(3)
O30 0.070(4) 0.055(4) 0.079(5) 0.009(3) 0.013(3) 0.014(3)
O31 0.082(5) 0.094(6) 0.067(5) -0.011(4) 0.004(4) -0.006(4)
O32 0.065(4) 0.052(4) 0.074(4) 0.009(3) 0.016(3) 0.018(3)
O33 0.070(5) 0.105(6) 0.101(6) 0.023(5) 0.041(4) 0.013(4)
O34 0.066(4) 0.076(5) 0.086(5) -0.010(4) 0.038(4) 0.014(4)
O35 0.070(5) 0.067(5) 0.117(6) -0.018(4) 0.004(4) 0.031(4)
O36 0.051(3) 0.052(4) 0.074(4) 0.002(3) 0.018(3) 0.016(3)
O37 0.080(4) 0.053(4) 0.060(4) 0.004(3) 0.028(3) 0.022(3)
O38 0.098(5) 0.058(4) 0.057(4) 0.014(3) 0.030(4) 0.036(4)
O39 0.094(5) 0.065(4) 0.061(4) 0.010(3) 0.028(4) 0.039(4)
O40 0.064(4) 0.059(4) 0.073(4) 0.014(3) 0.018(3) 0.026(3)
O41 0.066(4) 0.057(4) 0.064(4) 0.011(3) 0.018(3) 0.025(3)
O42 0.074(4) 0.055(4) 0.067(4) -0.006(3) 0.014(3) 0.012(3)
O43 0.073(4) 0.062(4) 0.058(4) 0.009(3) 0.014(3) 0.032(3)
O44 0.103(6) 0.076(5) 0.060(4) 0.023(3) 0.021(4) 0.041(4)
O45 0.082(5) 0.057(4) 0.064(4) 0.018(3) 0.028(3) 0.018(3)
O46 0.084(5) 0.097(6) 0.125(7) 0.048(5) 0.065(5) 0.045(5)
O47 0.059(4) 0.055(4) 0.060(4) 0.008(3) 0.019(3) 0.015(3)
O48 0.065(4) 0.052(3) 0.052(3) 0.010(3) 0.019(3) 0.022(3)

loop_
_atom_type_symbol
_atom_type_description
_atom_type_scat_dispersion_real
_atom_type_scat_dispersion_imag
_atom_type_scat_source
C C 0.0033 0.0016 'International Tables Vol C Tables 4.2.6.8 and 6.1.1.4'
H H 0.0000 0.0000 'International Tables Vol C Tables 4.2.6.8 and 6.1.1.4'
N N 0.0061 0.0033 'International Tables Vol C Tables 4.2.6.8 and 6.1.1.4'
O O 0.0106 0.0060 'International Tables Vol C Tables 4.2.6.8 and 6.1.1.4'
P P 0.1023 0.0942 'International Tables Vol C Tables 4.2.6.8 and 6.1.1.4'
Ti Ti 0.2776 0.4457 'International Tables Vol C Tables 4.2.6.8 and 6.1.1.4'
Cu Cu 0.3201 1.2651 'International Tables Vol C Tables 4.2.6.8 and 6.1.1.4'
I I -0.4742 1.8119 'International Tables Vol C Tables 4.2.6.8 and 6.1.1.4'

loop_
_geom_angle_atom_site_label_1
_geom_angle_atom_site_label_2
_geom_angle_atom_site_label_3
_geom_angle
_geom_angle_site_symmetry_1
_geom_angle_site_symmetry_3
O7 Ti1 O8 94.2(3) . .
O7 Ti1 O6 102.7(4) . .
O8 Ti1 O6 91.4(3) . .
O7 Ti1 O9 103.0(4) . .
O8 Ti1 O9 93.6(3) . .
O6 Ti1 O9 153.4(3) . .
O7 Ti1 O12 171.9(3) . .
O8 Ti1 O12 93.8(3) . .
O6 Ti1 O12 76.2(3) . .
O9 Ti1 O12 77.4(3) . .
O7 Ti1 O1 88.5(3) . .
O8 Ti1 O1 177.3(3) . .
O6 Ti1 O1 87.7(3) . .
O9 Ti1 O1 86.1(3) . .
O12 Ti1 O1 83.5(3) . .
O7 Ti1 Ti3 141.9(3) . .
O8 Ti1 Ti3 95.2(2) . .
O6 Ti1 Ti3 40.3(2) . .
O9 Ti1 Ti3 113.2(2) . .
O12 Ti1 Ti3 36.02(19) . .
O1 Ti1 Ti3 82.4(2) . .
O7 Ti1 Ti2 140.4(3) . .
O8 Ti1 Ti2 98.9(2) . .
O6 Ti1 Ti2 114.1(2) . .
O9 Ti1 Ti2 39.3(2) . .
O12 Ti1 Ti2 38.39(19) . .
O1 Ti1 Ti2 79.17(19) . .
Ti3 Ti1 Ti2 73.84(6) . .
O11 Ti2 O10 97.5(3) . .
O11 Ti2 O4 95.8(3) . .
O10 Ti2 O4 94.9(3) . .
O11 Ti2 O12 165.0(3) . .
O10 Ti2 O12 96.9(3) . .
O4 Ti2 O12 87.0(3) . .
O11 Ti2 O9 99.4(3) . .
O10 Ti2 O9 90.8(3) . .
O4 Ti2 O9 162.9(3) . .
O12 Ti2 O9 76.3(3) . .
O11 Ti2 O2 84.9(3) . .
O10 Ti2 O2 175.5(3) . .
O4 Ti2 O2 88.7(3) . .
O12 Ti2 O2 80.5(3) . .
O9 Ti2 O2 85.0(3) . .
O11 Ti2 Ti1 134.3(3) . .
O10 Ti2 Ti1 98.9(2) . .
O4 Ti2 Ti1 124.7(2) . .
O12 Ti2 Ti1 38.34(18) . .
O9 Ti2 Ti1 38.3(2) . .
O2 Ti2 Ti1 76.72(19) . .
O10 Ti3 O5 111.8(4) 2_666 .
O10 Ti3 O12 110.4(3) 2_666 .
O5 Ti3 O12 137.4(4) . .
O10 Ti3 O3 100.3(3) 2_666 .
O5 Ti3 O3 90.5(3) . .
O12 Ti3 O3 88.0(3) . .
O10 Ti3 O6 99.5(3) 2_666 .
O5 Ti3 O6 91.0(4) . .
O12 Ti3 O6 76.1(3) . .
O3 Ti3 O6 157.9(3) . .
O10 Ti3 Ti1 110.9(2) 2_666 .
O5 Ti3 Ti1 117.2(3) . .
O12 Ti3 Ti1 38.08(18) . .
O3 Ti3 Ti1 123.8(2) . .
O6 Ti3 Ti1 38.1(2) . .
O19 Ti4 O24 93.8(4) . .
O19 Ti4 O18 102.7(4) . .
O24 Ti4 O18 91.7(4) . .
O19 Ti4 O23 169.9(4) . .
O24 Ti4 O23 96.3(3) . .
O18 Ti4 O23 76.5(3) . .
O19 Ti4 O20 102.6(5) . .
O24 Ti4 O20 94.9(4) . .
O18 Ti4 O20 153.3(4) . .
O23 Ti4 O20 77.0(4) . .
O19 Ti4 O13 86.7(4) . .
O24 Ti4 O13 179.4(4) . .
O18 Ti4 O13 87.9(3) . .
O23 Ti4 O13 83.2(3) . .
O20 Ti4 O13 85.3(3) . .
O19 Ti4 Ti5 141.2(4) . .
O24 Ti4 Ti5 96.7(3) . .
O18 Ti4 Ti5 39.9(2) . .
O23 Ti4 Ti5 36.6(2) . .
O20 Ti4 Ti5 113.4(3) . .
O13 Ti4 Ti5 82.7(2) . .
O19 Ti4 Ti6 139.5(4) . .
O24 Ti4 Ti6 101.4(3) . .
O18 Ti4 Ti6 113.9(3) . .
O23 Ti4 Ti6 38.0(2) . .
O20 Ti4 Ti6 39.4(3) . .
O13 Ti4 Ti6 78.4(2) . .
Ti5 Ti4 Ti6 74.11(8) . .
O22 Ti5 O17 110.3(5) 2_657 .
O22 Ti5 O23 111.0(3) 2_657 .
O17 Ti5 O23 138.4(4) . .
O22 Ti5 O15 99.1(4) 2_657 .
O17 Ti5 O15 90.6(4) . .
O23 Ti5 O15 87.7(3) . .
O22 Ti5 O18 99.8(4) 2_657 .
O17 Ti5 O18 92.2(4) . .
O23 Ti5 O18 76.1(3) . .
O15 Ti5 O18 158.6(4) . .
O22 Ti5 Ti4 111.2(3) 2_657 .
O17 Ti5 Ti4 119.0(4) . .
O23 Ti5 Ti4 37.8(2) . .
O15 Ti5 Ti4 123.7(3) . .
O18 Ti5 Ti4 38.4(2) . .
O21 Ti6 O22 97.6(4) . .
O21 Ti6 O16 95.1(5) . .
O22 Ti6 O16 94.5(4) . .
O21 Ti6 O23 163.8(4) . .
O22 Ti6 O23 98.0(3) . .
O16 Ti6 O23 87.9(3) . .
O21 Ti6 O20 100.5(5) . .
O22 Ti6 O20 91.2(4) . .
O16 Ti6 O20 162.5(4) . .
O23 Ti6 O20 75.0(3) . .
O21 Ti6 O14 83.1(4) . .
O22 Ti6 O14 176.6(4) . .
O16 Ti6 O14 88.7(3) . .
O23 Ti6 O14 81.1(3) . .
O20 Ti6 O14 85.4(3) . .
O21 Ti6 Ti4 134.6(4) . .
O22 Ti6 Ti4 99.8(3) . .
O16 Ti6 Ti4 124.6(3) . .
O23 Ti6 Ti4 37.4(2) . .
O20 Ti6 Ti4 38.0(3) . .
O14 Ti6 Ti4 77.4(2) . .
O25 Ti7 O31 110.8(4) . .
O25 Ti7 O36 110.9(3) . .
O31 Ti7 O36 137.7(4) . .
O25 Ti7 O29 99.9(3) . .
O31 Ti7 O29 91.4(4) . .
O36 Ti7 O29 88.0(3) . .
O25 Ti7 O32 99.4(3) . .
O31 Ti7 O32 90.7(4) . .
O36 Ti7 O32 76.2(3) . .
O29 Ti7 O32 158.4(3) . .
O25 Ti7 Ti8 111.7(3) . .
O31 Ti7 Ti8 117.0(3) . .
O36 Ti7 Ti8 37.8(2) . .
O29 Ti7 Ti8 123.5(2) . .
O32 Ti7 Ti8 38.51(19) . .
O25 Ti7 Ti9 20.7(2) . 2_456
O31 Ti7 Ti9 131.5(3) . 2_456
O36 Ti7 Ti9 90.5(2) . 2_456
O29 Ti7 Ti9 96.1(2) . 2_456
O32 Ti7 Ti9 98.5(2) . 2_456
Ti8 Ti7 Ti9 98.06(7) . 2_456
O33 Ti8 O28 93.4(4) . 2_456
O33 Ti8 O32 103.1(4) . .
O28 Ti8 O32 91.6(3) 2_456 .
O33 Ti8 O34 103.1(4) . .
O28 Ti8 O34 93.7(3) 2_456 .
O32 Ti8 O34 152.8(3) . .
O33 Ti8 O36 171.9(4) . .
O28 Ti8 O36 94.7(3) 2_456 .
O32 Ti8 O36 75.9(3) . .
O34 Ti8 O36 77.2(3) . .
O33 Ti8 O27 88.6(4) . .
O28 Ti8 O27 176.4(3) 2_456 .
O32 Ti8 O27 85.0(3) . .
O34 Ti8 O27 88.8(3) . .
O36 Ti8 O27 83.3(3) . .
O33 Ti8 Ti7 141.5(3) . .
O28 Ti8 Ti7 96.4(2) 2_456 .
O32 Ti8 Ti7 39.7(2) . .
O34 Ti8 Ti7 113.2(2) . .
O36 Ti8 Ti7 36.28(18) . .
O27 Ti8 Ti7 80.1(2) . .
O33 Ti8 Ti9 140.1(3) . .
O28 Ti8 Ti9 100.7(3) 2_456 .
O32 Ti8 Ti9 113.5(2) . .
O34 Ti8 Ti9 39.3(2) . .
O36 Ti8 Ti9 38.46(18) . .
O27 Ti8 Ti9 79.6(2) . .
Ti7 Ti8 Ti9 73.90(7) . .
O35 Ti9 O25 97.5(3) . 2_456
O35 Ti9 O30 97.4(4) . .
O25 Ti9 O30 93.9(3) 2_456 .
O35 Ti9 O36 162.6(3) . .
O25 Ti9 O36 98.6(3) 2_456 .
O30 Ti9 O36 88.0(3) . .
O35 Ti9 O34 97.9(4) . .
O25 Ti9 O34 91.4(3) 2_456 .
O30 Ti9 O34 163.0(3) . .
O36 Ti9 O34 75.2(3) . .
O35 Ti9 O26 83.9(3) . .
O25 Ti9 O26 178.2(3) 2_456 .
O30 Ti9 O26 87.2(3) . .
O36 Ti9 O26 79.9(3) . .
O34 Ti9 O26 87.1(3) . .
O35 Ti9 Ti8 131.5(3) . .
O25 Ti9 Ti8 101.5(2) 2_456 .
O30 Ti9 Ti8 125.0(2) . .
O36 Ti9 Ti8 37.8(2) . .
O34 Ti9 Ti8 38.0(2) . .
O26 Ti9 Ti8 76.7(2) . .
O35 Ti9 Ti7 116.1(3) . 2_456
O25 Ti9 Ti7 19.48(19) 2_456 2_456
O30 Ti9 Ti7 85.9(2) . 2_456
O36 Ti9 Ti7 80.63(19) . 2_456
O34 Ti9 Ti7 94.0(2) . 2_456
O26 Ti9 Ti7 159.5(2) . 2_456
Ti8 Ti9 Ti7 91.68(7) . 2_456
O44 Ti10 O39 93.0(3) . 2_567
O44 Ti10 O43 103.3(4) . .
O39 Ti10 O43 94.6(3) 2_567 .
O44 Ti10 O48 172.6(3) . .
O39 Ti10 O48 94.3(3) 2_567 .
O43 Ti10 O48 76.9(3) . .
O44 Ti10 O45 103.3(4) . .
O39 Ti10 O45 91.5(3) 2_567 .
O43 Ti10 O45 152.3(3) . .
O48 Ti10 O45 75.8(3) . .
O44 Ti10 O38 87.6(3) . .
O39 Ti10 O38 178.8(3) 2_567 .
O43 Ti10 O38 86.3(3) . .
O48 Ti10 O38 85.1(3) . .
O45 Ti10 O38 87.3(3) . .
O44 Ti10 Ti11 142.8(3) . .
O39 Ti10 Ti11 93.8(2) 2_567 .
O43 Ti10 Ti11 112.6(2) . .
O48 Ti10 Ti11 35.82(19) . .
O45 Ti10 Ti11 40.0(2) . .
O38 Ti10 Ti11 85.1(2) . .
O44 Ti10 Ti12 140.0(3) . .
O39 Ti10 Ti12 100.9(2) 2_567 .
O43 Ti10 Ti12 38.9(2) . .
O48 Ti10 Ti12 38.60(19) . .
O45 Ti10 Ti12 113.5(2) . .
O38 Ti10 Ti12 79.3(2) . .
Ti11 Ti10 Ti12 73.90(6) . .
O47 Ti11 O46 111.9(4) . .
O47 Ti11 O48 110.2(3) . .
O46 Ti11 O48 137.5(4) . .
O47 Ti11 O40 101.3(3) . .
O46 Ti11 O40 89.1(3) . .
O48 Ti11 O40 88.2(3) . .
O47 Ti11 O45 98.9(3) . .
O46 Ti11 O45 91.5(3) . .
O48 Ti11 O45 76.6(3) . .
O40 Ti11 O45 158.0(3) . .
O47 Ti11 Ti10 108.6(2) . .
O46 Ti11 Ti10 119.5(3) . .
O48 Ti11 Ti10 37.8(2) . .
O40 Ti11 Ti10 124.3(2) . .
O45 Ti11 Ti10 38.8(2) . .
O42 Ti12 O47 98.1(3) . 2_567
O42 Ti12 O41 96.8(3) . .
O47 Ti12 O41 94.7(3) 2_567 .
O42 Ti12 O48 163.2(3) . .
O47 Ti12 O48 97.8(3) 2_567 .
O41 Ti12 O48 87.2(3) . .
O42 Ti12 O43 99.1(3) . .
O47 Ti12 O43 91.2(3) 2_567 .
O41 Ti12 O43 162.0(3) . .
O48 Ti12 O43 75.1(3) . .
O42 Ti12 O37 83.3(3) . .
O47 Ti12 O37 176.8(3) 2_567 .
O41 Ti12 O37 88.0(3) . .
O48 Ti12 O37 80.5(3) . .
O43 Ti12 O37 85.7(3) . .
O42 Ti12 Ti10 132.5(3) . .
O47 Ti12 Ti10 100.7(2) 2_567 .
O41 Ti12 Ti10 124.3(2) . .
O48 Ti12 Ti10 37.98(18) . .
O43 Ti12 Ti10 37.7(2) . .
O37 Ti12 Ti10 76.30(19) . .
N1 Cu1 Cu3 137.6(3) . .
N1 Cu1 I3 110.1(3) . .
Cu3 Cu1 I3 111.77(6) . .
N1 Cu1 Cu2 150.9(3) . .
Cu3 Cu1 Cu2 63.08(5) . .
I3 Cu1 Cu2 59.89(5) . .
N1 Cu1 I1 106.3(3) . .
Cu3 Cu1 I1 61.88(5) . .
I3 Cu1 I1 113.83(6) . .
Cu2 Cu1 I1 61.35(5) . .
N1 Cu1 Cu4 145.2(3) . .
Cu3 Cu1 Cu4 57.74(6) . .
I3 Cu1 Cu4 61.98(5) . .
Cu2 Cu1 Cu4 58.22(5) . .
I1 Cu1 Cu4 107.63(6) . .
N1 Cu1 I2 100.2(3) . .
Cu3 Cu1 I2 58.77(5) . .
I3 Cu1 I2 110.21(5) . .
Cu2 Cu1 I2 108.92(6) . .
I1 Cu1 I2 115.17(6) . .
Cu4 Cu1 I2 57.88(5) . .
N2 Cu2 Cu4 151.0(3) . .
N2 Cu2 I3 105.5(3) . .
Cu4 Cu2 I3 63.44(5) . .
N2 Cu2 Cu1 137.6(3) . .
Cu4 Cu2 Cu1 62.53(5) . .
I3 Cu2 Cu1 59.63(5) . .
N2 Cu2 I4 111.6(3) . .
Cu4 Cu2 I4 59.45(5) . .
I3 Cu2 I4 117.22(6) . .
Cu1 Cu2 I4 110.23(6) . .
N2 Cu2 I1 99.5(3) . .
Cu4 Cu2 I1 109.47(6) . .
I3 Cu2 I1 111.89(6) . .
Cu1 Cu2 I1 59.37(5) . .
I4 Cu2 I1 109.66(5) . .
N2 Cu2 Cu3 146.0(3) . .
Cu4 Cu2 Cu3 57.38(5) . .
I3 Cu2 Cu3 107.08(6) . .
Cu1 Cu2 Cu3 57.58(5) . .
I4 Cu2 Cu3 60.14(5) . .
I1 Cu2 Cu3 59.39(5) . .
N3 Cu3 Cu4 147.8(3) . .
N3 Cu3 Cu1 143.0(3) . .
Cu4 Cu3 Cu1 63.77(6) . .
N3 Cu3 I2 109.0(3) . .
Cu4 Cu3 I2 61.30(5) . .
Cu1 Cu3 I2 63.52(5) . .
N3 Cu3 I1 100.7(3) . .
Cu4 Cu3 I1 110.88(6) . .
Cu1 Cu3 I1 60.00(5) . .
I2 Cu3 I1 117.74(6) . .
N3 Cu3 I4 105.6(3) . .
Cu4 Cu3 I4 59.35(5) . .
Cu1 Cu3 I4 110.33(6) . .
I2 Cu3 I4 113.85(6) . .
I1 Cu3 I4 108.42(5) . .
N3 Cu3 Cu2 141.2(3) . .
Cu4 Cu3 Cu2 58.87(5) . .
Cu1 Cu3 Cu2 59.34(5) . .
I2 Cu3 Cu2 109.70(6) . .
I1 Cu3 Cu2 59.53(5) . .
I4 Cu3 Cu2 58.51(5) . .
N4 Cu4 Cu3 154.5(3) . .
N4 Cu4 Cu2 138.7(3) . .
Cu3 Cu4 Cu2 63.75(5) . .
N4 Cu4 I4 112.8(3) . .
Cu3 Cu4 I4 62.90(5) . .
Cu2 Cu4 I4 61.19(5) . .
N4 Cu4 I2 106.1(3) . .
Cu3 Cu4 I2 60.30(5) . .
Cu2 Cu4 I2 112.84(6) . .
I4 Cu4 I2 116.07(6) . .
N4 Cu4 Cu1 137.2(3) . .
Cu3 Cu4 Cu1 58.49(5) . .
Cu2 Cu4 Cu1 59.25(5) . .
I4 Cu4 Cu1 108.99(6) . .
I2 Cu4 Cu1 61.39(5) . .
N4 Cu4 I3 96.5(3) . .
Cu3 Cu4 I3 108.18(6) . .
Cu2 Cu4 I3 58.51(5) . .
I4 Cu4 I3 114.36(6) . .
I2 Cu4 I3 109.05(5) . .
Cu1 Cu4 I3 57.08(5) . .
Cu1 I1 Cu3 58.12(5) . .
Cu1 I1 Cu2 59.28(4) . .
Cu3 I1 Cu2 61.07(4) . .
Cu3 I2 Cu4 58.40(5) . .
Cu3 I2 Cu1 57.71(4) . .
Cu4 I2 Cu1 60.73(4) . .
Cu1 I3 Cu2 60.48(5) . .
Cu1 I3 Cu4 60.94(4) . .
Cu2 I3 Cu4 58.05(4) . .
Cu4 I4 Cu2 59.36(5) . .
Cu4 I4 Cu3 57.76(5) . .
Cu2 I4 Cu3 61.34(4) . .
O4 P1 O3 112.1(4) . .
O4 P1 O8 112.7(4) . 2_666
O3 P1 O8 110.7(4) . 2_666
O4 P1 C7 107.2(5) . .
O3 P1 C7 108.9(5) . .
O8 P1 C7 104.9(5) 2_666 .
O15 P2 O24 111.3(5) . 2_657
O15 P2 O16 112.4(5) . .
O24 P2 O16 112.4(5) 2_657 .
O15 P2 C34 106.6(6) . .
O24 P2 C34 106.3(6) 2_657 .
O16 P2 C34 107.4(7) . .
O41 P3 O39 112.8(4) . .
O41 P3 O40 112.3(4) . .
O39 P3 O40 110.6(4) . .
O41 P3 C88 108.1(4) . .
O39 P3 C88 104.5(4) . .
O40 P3 C88 108.1(4) . .
O28 P4 O30 112.2(4) . .
O28 P4 O29 112.0(5) . .
O30 P4 O29 111.7(4) . .
O28 P4 C61 106.0(6) . .
O30 P4 C61 107.6(6) . .
O29 P4 C61 106.9(5) . .
C1 N1 C5 115.9(10) . .
C1 N1 Cu1 121.8(7) . .
C5 N1 Cu1 121.3(8) . .
C28 N2 C32 115.8(9) . .
C28 N2 Cu2 124.1(7) . .
C32 N2 Cu2 119.6(7) . .
C55 N3 C59 117.6(10) . .
C55 N3 Cu3 118.1(8) . .
C59 N3 Cu3 124.3(8) . .
C86 N4 C82 118.1(10) . .
C86 N4 Cu4 117.6(7) . .
C82 N4 Cu4 123.7(8) . .
N1 C1 C2 124.6(10) . .
C3 C2 C1 118.3(10) . .
C3 C2 C6 120.6(10) . .
C1 C2 C6 120.9(9) . .
C2 C3 C4 119.8(11) . .
C5 C4 C3 117.8(12) . .
C4 C5 N1 123.4(12) . .
O1 C6 O2 126.5(9) . .
O1 C6 C2 116.6(9) . .
O2 C6 C2 116.9(9) . .
C12 C7 C8 116.5(11) . .
C12 C7 P1 123.8(9) . .
C8 C7 P1 119.7(9) . .
C9 C8 C7 120.2(15) . .
C10 C9 C8 120.6(17) . .
C11 C10 C9 118.9(14) . .
C10 C11 C12 122.4(14) . .
C7 C12 C11 121.0(13) . .
C14 C13 O11 112.3(17) . .
C14 C13 C15 112(2) . .
O11 C13 C15 108.6(15) . .
C18 C16 O9 113.2(14) . .
C18 C16 C17 123.1(17) . .
O9 C16 C17 110.7(12) . .
C20 C19 O7 121(3) . .
C20 C19 C21' 100(4) . .
O7 C19 C21' 112(3) . .
C21 C21' C19 60(4) . .
C24 C22 C23 127.4(18) . .
C24 C22 O6 113.8(14) . .
C23 C22 O6 109.9(12) . .
C26' C25 O5 122(4) . .
C26' C25 C26 67(4) . .
O5 C25 C26 114(4) . .
C26' C25 C27 80(3) . .
O5 C25 C27 96(3) . .
C26 C25 C27 144(4) . .
C25 C26 C26' 53(3) . .
C25 C26' C26 59(4) . .
C25 C26' C27 57(3) . .
C26 C26' C27 115(5) . .
C25 C27 C26' 43(2) . .
N2 C28 C29 124.4(11) . .
C28 C29 C30 119.0(12) . .
C31 C30 C29 118.4(11) . .
C30 C31 C32 118.4(10) . .
C30 C31 C33 122.2(10) . .
C32 C31 C33 119.4(10) . .
N2 C32 C31 123.9(10) . .
O13 C33 O14 125.8(10) . .
O13 C33 C31 118.1(10) . .
O14 C33 C31 116.1(10) . .
C35 C34 C39 108.1(19) . .
C35 C34 P2 128.2(15) . .
C39 C34 P2 122.6(16) . .
C34 C35 C36 129(3) . .
C37 C36 C35 120(3) . .
C36 C37 C38 113(3) . .
C37 C38 C39 118(3) . .
C34 C39 C38 123(3) . .
C42 C40 O17 117(3) . .
C42 C40 C41 118(3) . .
O17 C40 C41 113(2) . .
C44 C43 O18 113.9(14) . .
C44 C43 C45 121.3(19) . .
O18 C43 C45 112.2(14) . .
O19 C46 C48 117(3) . .
O19 C46 C47 116(2) . .
C48 C46 C47 127(3) . .
C51 C49 O20 118(2) . .
C51 C49 C50 127(3) . .
O20 C49 C50 109.2(18) . .
C54 C52 C53 109(3) . .
C54 C52 O21 111(2) . .
C53 C52 O21 109(3) . .
N3 C55 C56 123.5(13) . .
C57 C56 C55 117.9(13) . .
C56 C57 C58 120.2(12) . .
C59 C58 C57 116.4(11) . .
C59 C58 C60 123.1(11) . .
C57 C58 C60 120.5(10) . .
N3 C59 C58 124.5(11) . .
O26 C60 O27 126.5(10) . .
O26 C60 C58 115.8(11) . .
O27 C60 C58 117.6(9) . .
C66 C61 C62 116.0(17) . .
C66 C61 P4 122.8(14) . .
C62 C61 P4 121.1(14) . .
C61 C62 C63 117(2) . .
C64 C63 C62 120(3) . .
C65 C64 C63 121(3) . .
C64 C65 C66 121(4) . .
C61 C66 C65 124(3) . .
C69 C67 O35 115(2) . .
C69 C67 C68 114(3) . .
O35 C67 C68 111(2) . .
C72 C70 O34 109.5(16) . .
C72 C70 C71 118.4(19) . .
O34 C70 C71 111.5(13) . .
C73' C73 C75 75(6) . .
C73' C73 C74' 131(7) . .
C75 C73 C74' 110(6) . .
C73' C73 C75' 66(5) . .
C75 C73 C75' 117(6) . .
C74' C73 C75' 69(4) . .
C73' C73 C74 132(7) . .
C75 C73 C74 62(4) . .
C74' C73 C74 56(4) . .
C75' C73 C74 115(5) . .
C73' C73 O33 106(6) . .
C75 C73 O33 118(5) . .
C74' C73 O33 112(4) . .
C75' C73 O33 120(4) . .
C74 C73 O33 111(4) . .
C73' C75' C73 47(4) . .
C73' C75' C74' 99(7) . .
C73 C75' C74' 54(4) . .
C73 C73' C75' 67(6) . .
C73 C73' C75 58(5) . .
C75' C73' C75 106(8) . .
C74' C74 C75 103(7) . .
C74' C74 C73 58(4) . .
C75 C74 C73 53(4) . .
C74 C74' C73 66(5) . .
C74 C74' C75' 113(7) . .
C73 C74' C75' 57(4) . .
C73 C75 C74 66(5) . .
C73 C75 C73' 47(4) . .
C74 C75 C73' 110(8) . .
C77 C76 O32 111.3(13) . .
C77 C76 C78 118.5(17) . .
O32 C76 C78 113.0(13) . .
C80 C79 O31 127(2) . .
C80 C79 C81 114(2) . .
O31 C79 C81 116(2) . .
N4 C82 C83 121.9(10) . .
C84 C83 C82 119.5(9) . .
C84 C83 C87 121.2(9) . .
C82 C83 C87 119.3(9) . .
C83 C84 C85 118.9(11) . .
C84 C85 C86 118.4(12) . .
N4 C86 C85 123.2(10) . .
O37 C87 O38 127.1(9) . .
O37 C87 C83 117.3(9) . .
O38 C87 C83 115.6(9) . .
C89 C88 C93 117.4(11) . .
C89 C88 P3 122.2(9) . .
C93 C88 P3 120.3(8) . .
C88 C89 C90 122.1(13) . .
C91 C90 C89 120.0(14) . .
C90 C91 C92 121.5(13) . .
C91 C92 C93 116.8(14) . .
C88 C93 C92 121.8(13) . .
C96 C94 C95 115(3) . .
C96 C94 O46 121(2) . .
C95 C94 O46 110.6(17) . .
C99 C97 C98 132.8(17) . .
C99 C97 O45 116.1(17) . .
C98 C97 O45 110.9(15) . .
C102 C100 C101 129(2) . .
C102 C100 O44 115(2) . .
C101 C100 O44 112(2) . .
C105 C103 C104 122.4(13) . .
C105 C103 O43 111.3(10) . .
C104 C103 O43 112.6(10) . .
O42 C106 C108 112.2(13) . .
O42 C106 C107 109.7(13) . .
C108 C106 C107 117.3(16) . .
C6 O1 Ti1 128.7(6) . .
C6 O2 Ti2 128.6(6) . .
P1 O3 Ti3 132.3(4) . .
P1 O4 Ti2 137.1(4) . .
C25 O5 Ti3 144.9(15) . .
C22 O6 Ti1 129.3(9) . .
C22 O6 Ti3 128.9(9) . .
Ti1 O6 Ti3 101.6(3) . .
C19 O7 Ti1 170.4(13) . .
P1 O8 Ti1 153.0(5) 2_666 .
C16 O9 Ti1 133.3(8) . .
C16 O9 Ti2 123.9(8) . .
Ti1 O9 Ti2 102.4(3) . .
Ti3 O10 Ti2 143.6(4) 2_666 .
C13 O11 Ti2 145.7(8) . .
Ti3 O12 Ti1 105.9(3) . .
Ti3 O12 Ti2 148.1(3) . .
Ti1 O12 Ti2 103.3(3) . .
C33 O13 Ti4 129.8(7) . .
C33 O14 Ti6 128.5(7) . .
P2 O15 Ti5 135.0(5) . .
P2 O16 Ti6 137.8(5) . .
C40 O17 Ti5 158.2(15) . .
C43 O18 Ti4 127.3(11) . .
C43 O18 Ti5 131.0(11) . .
Ti4 O18 Ti5 101.6(3) . .
C46 O19 Ti4 169.2(17) . .
C49 O20 Ti4 125.6(12) . .
C49 O20 Ti6 131.5(12) . .
Ti4 O20 Ti6 102.7(4) . .
C52 O21 Ti6 142.0(13) . .
Ti5 O22 Ti6 142.1(5) 2_657 .
Ti5 O23 Ti4 105.6(3) . .
Ti5 O23 Ti6 147.1(4) . .
Ti4 O23 Ti6 104.6(4) . .
P2 O24 Ti4 147.1(6) 2_657 .
Ti7 O25 Ti9 139.8(4) . 2_456
C60 O26 Ti9 129.6(8) . .
C60 O27 Ti8 125.9(6) . .
P4 O28 Ti8 147.3(5) . 2_456
P4 O29 Ti7 135.5(4) . .
P4 O30 Ti9 137.6(5) . .
C79 O31 Ti7 159.8(17) . .
C76 O32 Ti8 133.6(9) . .
C76 O32 Ti7 124.6(8) . .
Ti8 O32 Ti7 101.8(3) . .
C73 O33 Ti8 169.4(18) . .
C70 O34 Ti8 133.5(10) . .
C70 O34 Ti9 123.3(10) . .
Ti8 O34 Ti9 102.7(3) . .
C67 O35 Ti9 143.8(11) . .
Ti7 O36 Ti8 105.9(3) . .
Ti7 O36 Ti9 146.4(4) . .
Ti8 O36 Ti9 103.7(3) . .
C87 O37 Ti12 128.1(6) . .
C87 O38 Ti10 128.4(6) . .
P3 O39 Ti10 152.4(5) . 2_567
P3 O40 Ti11 134.4(4) . .
P3 O41 Ti12 136.1(4) . .
C106 O42 Ti12 148.1(8) . .
C103 O43 Ti10 133.2(7) . .
C103 O43 Ti12 123.4(7) . .
Ti10 O43 Ti12 103.4(3) . .
C100 O44 Ti10 169.7(12) . .
C97 O45 Ti10 131.2(11) . .
C97 O45 Ti11 127.3(11) . .
Ti10 O45 Ti11 101.2(3) . .
C94 O46 Ti11 145.6(11) . .
Ti11 O47 Ti12 143.6(4) . 2_567
Ti11 O48 Ti10 106.4(3) . .
Ti11 O48 Ti12 147.7(4) . .
Ti10 O48 Ti12 103.4(3) . .

loop_
_geom_bond_atom_site_label_1
_geom_bond_atom_site_label_2
_geom_bond_distance
_geom_bond_site_symmetry_2
Ti1 O7 1.768(7) .
Ti1 O8 1.910(7) .
Ti1 O6 1.949(8) .
Ti1 O9 1.975(7) .
Ti1 O12 1.984(6) .
Ti1 O1 2.077(7) .
Ti1 Ti3 3.094(3) .
Ti1 Ti2 3.114(2) .
Ti2 O11 1.779(7) .
Ti2 O10 1.861(7) .
Ti2 O4 1.969(7) .
Ti2 O12 1.987(6) .
Ti2 O9 2.021(7) .
Ti2 O2 2.148(7) .
Ti3 O10 1.756(7) 2_666
Ti3 O5 1.786(8) .
Ti3 O12 1.892(7) .
Ti3 O3 1.971(7) .
Ti3 O6 2.043(7) .
Ti4 O19 1.775(9) .
Ti4 O24 1.944(8) .
Ti4 O18 1.956(9) .
Ti4 O23 1.960(8) .
Ti4 O20 1.971(9) .
Ti4 O13 2.088(8) .
Ti4 Ti5 3.083(3) .
Ti4 Ti6 3.126(3) .
Ti5 O22 1.748(8) 2_657
Ti5 O17 1.776(9) .
Ti5 O23 1.910(8) .
Ti5 O15 1.976(8) .
Ti5 O18 2.020(9) .
Ti6 O21 1.787(9) .
Ti6 O22 1.855(7) .
Ti6 O16 1.948(9) .
Ti6 O23 1.991(7) .
Ti6 O20 2.032(9) .
Ti6 O14 2.142(8) .
Ti7 O25 1.752(7) .
Ti7 O31 1.796(7) .
Ti7 O36 1.901(6) .
Ti7 O29 1.958(8) .
Ti7 O32 2.016(7) .
Ti7 Ti8 3.089(3) .
Ti7 Ti9 3.393(2) 2_456
Ti8 O33 1.771(8) .
Ti8 O28 1.942(8) 2_456
Ti8 O32 1.964(7) .
Ti8 O34 1.969(7) .
Ti8 O36 1.969(7) .
Ti8 O27 2.113(8) .
Ti8 Ti9 3.119(3) .
Ti9 O35 1.775(7) .
Ti9 O25 1.861(7) 2_456
Ti9 O30 1.959(8) .
Ti9 O36 1.997(6) .
Ti9 O34 2.026(8) .
Ti9 O26 2.129(7) .
Ti9 Ti7 3.393(2) 2_456
Ti10 O44 1.772(7) .
Ti10 O39 1.928(6) 2_567
Ti10 O43 1.970(7) .
Ti10 O48 1.981(6) .
Ti10 O45 1.981(7) .
Ti10 O38 2.073(6) .
Ti10 Ti11 3.100(3) .
Ti10 Ti12 3.130(3) .
Ti11 O47 1.750(6) .
Ti11 O46 1.790(7) .
Ti11 O48 1.891(6) .
Ti11 O40 1.955(7) .
Ti11 O45 2.030(7) .
Ti12 O42 1.775(7) .
Ti12 O47 1.868(6) 2_567
Ti12 O41 1.969(7) .
Ti12 O48 2.008(6) .
Ti12 O43 2.019(7) .
Ti12 O37 2.170(7) .
Cu1 N1 2.014(9) .
Cu1 Cu3 2.612(2) .
Cu1 I3 2.6388(18) .
Cu1 Cu2 2.6613(19) .
Cu1 I1 2.6636(16) .
Cu1 Cu4 2.7477(19) .
Cu1 I2 2.7652(17) .
Cu2 N2 2.021(8) .
Cu2 Cu4 2.633(2) .
Cu2 I3 2.6457(16) .
Cu2 I4 2.6807(17) .
Cu2 I1 2.7164(17) .
Cu2 Cu3 2.7584(19) .
Cu3 N3 2.029(9) .
Cu3 Cu4 2.590(2) .
Cu3 I2 2.6417(17) .
Cu3 I1 2.7126(18) .
Cu3 I4 2.7264(17) .
Cu4 N4 2.019(9) .
Cu4 I4 2.6348(17) .
Cu4 I2 2.6677(16) .
Cu4 I3 2.7750(19) .
P1 O4 1.510(8) .
P1 O3 1.523(7) .
P1 O8 1.529(8) 2_666
P1 C7 1.785(10) .
P2 O15 1.509(9) .
P2 O24 1.518(9) 2_657
P2 O16 1.521(10) .
P2 C34 1.793(14) .
P3 O41 1.512(7) .
P3 O39 1.516(7) .
P3 O40 1.525(8) .
P3 C88 1.789(10) .
P4 O28 1.510(8) .
P4 O30 1.519(8) .
P4 O29 1.520(8) .
P4 C61 1.766(13) .
N1 C1 1.333(13) .
N1 C5 1.382(15) .
N2 C28 1.336(14) .
N2 C32 1.357(13) .
N3 C55 1.309(15) .
N3 C59 1.339(13) .
N4 C86 1.323(15) .
N4 C82 1.341(12) .
C1 C2 1.378(14) .
C2 C3 1.360(16) .
C2 C6 1.486(14) .
C3 C4 1.410(18) .
C4 C5 1.361(18) .
C6 O1 1.247(11) .
C6 O2 1.253(11) .
C7 C12 1.331(16) .
C7 C8 1.408(18) .
C8 C9 1.37(2) .
C9 C10 1.36(2) .
C10 C11 1.28(2) .
C11 C12 1.401(19) .
C13 C14 1.36(3) .
C13 O11 1.441(15) .
C13 C15 1.48(3) .
C16 C18 1.39(2) .
C16 O9 1.428(14) .
C16 C17 1.50(2) .
C19 C20 1.15(3) .
C19 O7 1.39(2) .
C19 C21' 1.57(6) .
C21 C21' 1.37(7) .
C22 C24 1.35(3) .
C22 C23 1.43(2) .
C22 O6 1.457(14) .
C25 C26' 1.33(6) .
C25 O5 1.36(3) .
C25 C26 1.43(6) .
C25 C27 1.64(5) .
C26 C26' 1.53(8) .
C26' C27 1.92(7) .
C28 C29 1.337(17) .
C29 C30 1.407(18) .
C30 C31 1.364(16) .
C31 C32 1.372(14) .
C31 C33 1.493(15) .
C33 O13 1.257(13) .
C33 O14 1.260(13) .
C34 C35 1.27(3) .
C34 C39 1.29(3) .
C35 C36 1.40(3) .
C36 C37 1.22(4) .
C37 C38 1.30(4) .
C38 C39 1.46(3) .
C40 C42 1.32(4) .
C40 O17 1.337(19) .
C40 C41 1.46(2) .
C43 C44 1.40(3) .
C43 O18 1.425(15) .
C43 C45 1.44(2) .
C46 O19 1.33(2) .
C46 C48 1.40(2) .
C46 C47 1.41(2) .
C49 C51 1.30(4) .
C49 O20 1.41(2) .
C49 C50 1.54(3) .
C52 C54 1.30(4) .
C52 C53 1.32(4) .
C52 O21 1.41(2) .
C55 C56 1.384(18) .
C56 C57 1.374(19) .
C57 C58 1.393(18) .
C58 C59 1.371(14) .
C58 C60 1.470(15) .
C60 O26 1.252(12) .
C60 O27 1.263(14) .
C61 C66 1.34(3) .
C61 C62 1.35(2) .
C62 C63 1.47(3) .
C63 C64 1.27(5) .
C64 C65 1.26(6) .
C65 C66 1.34(3) .
C67 C69 1.40(3) .
C67 O35 1.418(18) .
C67 C68 1.42(3) .
C70 C72 1.46(3) .
C70 O34 1.460(15) .
C70 C71 1.53(3) .
C73 C73' 1.07(8) .
C73 C75 1.23(8) .
C73 C74' 1.31(7) .
C73 C75' 1.35(7) .
C73 C74 1.41(8) .
C73 O33 1.42(4) .
C75' C73' 1.35(9) .
C75' C74' 1.51(8) .
C73' C75 1.41(10) .
C74 C74' 1.28(8) .
C74 C75 1.37(9) .
C76 C77 1.42(2) .
C76 O32 1.434(14) .
C76 C78 1.49(2) .
C79 C80 1.28(3) .
C79 O31 1.300(18) .
C79 C81 1.43(4) .
C82 C83 1.382(13) .
C83 C84 1.368(15) .
C83 C87 1.511(13) .
C84 C85 1.376(16) .
C85 C86 1.382(17) .
C87 O37 1.248(12) .
C87 O38 1.249(12) .
C88 C89 1.333(15) .
C88 C93 1.369(16) .
C89 C90 1.379(19) .
C90 C91 1.31(2) .
C91 C92 1.37(2) .
C92 C93 1.402(19) .
C94 C96 1.31(3) .
C94 C95 1.41(3) .
C94 O46 1.415(16) .
C97 C99 1.33(3) .
C97 C98 1.42(2) .
C97 O45 1.440(15) .
C100 C102 1.35(3) .
C100 C101 1.36(3) .
C100 O44 1.413(16) .
C103 C105 1.449(17) .
C103 C104 1.452(17) .
C103 O43 1.456(13) .
C106 O42 1.409(13) .
C106 C108 1.41(2) .
C106 C107 1.47(2) .
O8 P1 1.529(8) 2_666
O10 Ti3 1.756(7) 2_666
O22 Ti5 1.748(8) 2_657
O24 P2 1.518(9) 2_657
O25 Ti9 1.861(6) 2_456
O28 Ti8 1.942(8) 2_456
O39 Ti10 1.928(6) 2_567
O47 Ti12 1.868(6) 2_567

loop_
_platon_squeeze_void_nr
_platon_squeeze_void_average_x
_platon_squeeze_void_average_y
_platon_squeeze_void_average_z
_platon_squeeze_void_volume
_platon_squeeze_void_count_electrons
1 0.000 0.000 0.000 69.2 0.0
2 -0.051 0.273 0.273 546.2 15.4
3 0.051 0.727 0.727 545.9 15.6
4 0.071 0.689 0.346 21.4 0.7
5 0.089 0.847 0.144 17.5 0.1
6 0.130 0.951 0.219 14.8 -0.1
7 0.247 0.687 0.281 16.8 -0.2
8 0.375 0.384 0.917 15.0 0.1
9 0.421 0.948 0.280 9.8 0.9
10 0.457 0.868 0.294 9.7 1.1
11 0.544 0.131 0.707 10.3 0.7
12 0.579 0.050 0.720 9.2 0.2
13 0.625 0.616 0.083 15.0 0.3
14 0.760 0.313 0.718 17.9 0.1
15 0.875 0.056 0.785 16.2 0.3
16 0.932 0.310 0.651 20.3 1.0
17 0.911 0.158 0.861 16.1 -0.5
